data_7119195
loop_
_publ_author_name
'Hickey, Anne K.'
'Mu\~noz, Salvador B'
'Lutz, Sean A.'
'Pink, Maren'
'Chen, Chun-Hsing'
'Smith, Jeremy M.'

_publ_section_title
;
 Arrested \a-hydride migration activates a phosphido ligand for C-H
 insertion.
;
_journal_issue 2
_journal_name_full 'Chemical communications (Cambridge, England)'
_journal_page_first 412
_journal_page_last 415
_journal_paper_doi 10.1039/c6cc07864h
_journal_volume 53
_journal_year 2016
_chemical_formula_moiety 'C48 H50 B Fe N8 P, 1.25 (C5 H12)'
_chemical_formula_sum 'C54.25 H65 B Fe N8 P'
_chemical_formula_weight 926.77
_chemical_name_systematic
; 
 ? 
;
_space_group_IT_number 14
_symmetry_cell_setting monoclinic
_symmetry_space_group_name_Hall '-P 2yn'
_symmetry_space_group_name_H-M 'P 1 21/n 1'
_atom_sites_solution_hydrogens geom
_atom_sites_solution_primary direct
_atom_sites_solution_secondary difmap
_audit_creation_method SHELXL-97
_audit_update_record
;
2016-09-27 deposited with the CCDC.
2016-12-05 downloaded from the CCDC.
;
_cell_angle_alpha 90.00
_cell_angle_beta 100.3102(18)
_cell_angle_gamma 90.00
_cell_formula_units_Z 8
_cell_length_a 16.1882(6)
_cell_length_b 21.3706(8)
_cell_length_c 29.4853(10)
_cell_measurement_reflns_used 9986
_cell_measurement_temperature 150(2)
_cell_measurement_theta_max 28.11
_cell_measurement_theta_min 2.26
_cell_volume 10035.8(6)
_computing_cell_refinement 'APEX II v2010.11.3 (Bruker, 2013)'
_computing_data_collection 'APEX II v2010.11.3 (Bruker, 2013)'
_computing_data_reduction 'APEX II v2010.11.3 (Bruker, 2013)'
_computing_molecular_graphics 'SHELXTL (Bruker, 2013)'
_computing_publication_material 'SHELXTL (Bruker, 2013)'
_computing_structure_refinement 'SHELXTL (Bruker, 2012)'
_computing_structure_solution 'SHELXTL (Bruker, 2013)'
_diffrn_ambient_temperature 150(2)
_diffrn_detector 'CCD area detector'
_diffrn_detector_area_resol_mean 83.33
_diffrn_detector_type 'Bruker APEXII'
_diffrn_measured_fraction_theta_full 0.996
_diffrn_measured_fraction_theta_max 0.996
_diffrn_measurement_details '0.50 degree frames measured for 20 seconds each'
_diffrn_measurement_device 'APEX Kappa Duo'
_diffrn_measurement_device_type Kappa
_diffrn_measurement_method 'omega and phi scans'
_diffrn_radiation_monochromator graphite
_diffrn_radiation_source 'fine-focus sealed tube'
_diffrn_radiation_type MoK\a
_diffrn_radiation_wavelength 0.71073
_diffrn_reflns_av_R_equivalents 0.0534
_diffrn_reflns_av_sigmaI/netI 0.0352
_diffrn_reflns_limit_h_max 20
_diffrn_reflns_limit_h_min -21
_diffrn_reflns_limit_k_max 27
_diffrn_reflns_limit_k_min -27
_diffrn_reflns_limit_l_max 38
_diffrn_reflns_limit_l_min -38
_diffrn_reflns_number 180301
_diffrn_reflns_theta_full 27.56
_diffrn_reflns_theta_max 27.56
_diffrn_reflns_theta_min 1.18
_exptl_absorpt_coefficient_mu 0.377
_exptl_absorpt_correction_T_max 0.9597
_exptl_absorpt_correction_T_min 0.9353
_exptl_absorpt_correction_type multi-scan
_exptl_absorpt_process_details 'SADABS, G Sheldrick; 2012'
_exptl_crystal_colour yellow
_exptl_crystal_density_diffrn 1.227
_exptl_crystal_density_method 'not measured'
_exptl_crystal_description block
_exptl_crystal_F_000 3940
_exptl_crystal_size_max 0.18
_exptl_crystal_size_mid 0.17
_exptl_crystal_size_min 0.11
_refine_diff_density_max 0.510
_refine_diff_density_min -0.408
_refine_diff_density_rms 0.053
_refine_ls_extinction_method none
_refine_ls_goodness_of_fit_ref 1.012
_refine_ls_hydrogen_treatment mixed
_refine_ls_matrix_type full
_refine_ls_number_parameters 1260
_refine_ls_number_reflns 23099
_refine_ls_number_restraints 241
_refine_ls_restrained_S_all 1.052
_refine_ls_R_factor_all 0.0620
_refine_ls_R_factor_gt 0.0419
_refine_ls_shift/su_max 0.002
_refine_ls_shift/su_mean 0.000
_refine_ls_structure_factor_coef Fsqd
_refine_ls_weighting_details 'calc w=1/[\s^2^(Fo^2^)+(0.0505P)^2^+6.6989P] where P=(Fo^2^+2Fc^2^)/3'
_refine_ls_weighting_scheme calc
_refine_ls_wR_factor_gt 0.1030
_refine_ls_wR_factor_ref 0.1142
_reflns_number_gt 17731
_reflns_number_total 23099
_reflns_threshold_expression >2sigma(I)
_cod_data_source_file c6cc07864h7.cif
_cod_data_source_block 14078
_cod_original_sg_symbol_H-M P2(1)/n
_cod_database_code 7119195

loop_
_symmetry_equiv_pos_as_xyz
'x, y, z'
'-x+1/2, y+1/2, -z+1/2'
'-x, -y, -z'
'x-1/2, -y-1/2, z-1/2'

loop_
_atom_site_label
_atom_site_type_symbol
_atom_site_fract_x
_atom_site_fract_y
_atom_site_fract_z
_atom_site_U_iso_or_equiv
_atom_site_adp_type
_atom_site_occupancy
_atom_site_symmetry_multiplicity
_atom_site_calc_flag
_atom_site_refinement_flags
_atom_site_disorder_assembly
_atom_site_disorder_group
Fe1A Fe 0.374486(16) 0.735049(12) 0.557755(9) 0.01882(7) Uani 1 1 d . . .
H1A H 0.3700(13) 0.8011(10) 0.5741(7) 0.042(7) Uiso 1 1 d . . .
P1A P 0.26205(3) 0.76811(2) 0.512483(18) 0.02551(11) Uani 1 1 d . . .
H1PA H 0.2088(15) 0.7315(11) 0.4839(8) 0.036(6) Uiso 1 1 d . . .
N1A N 0.55060(9) 0.69863(7) 0.58740(5) 0.0206(3) Uani 1 1 d . . .
N2A N 0.50571(10) 0.73796(8) 0.64618(6) 0.0263(4) Uani 1 1 d . . .
N3A N 0.46687(9) 0.63397(7) 0.52416(5) 0.0177(3) Uani 1 1 d . . .
N4A N 0.33916(9) 0.60126(7) 0.51706(6) 0.0224(3) Uani 1 1 d . . .
N5A N 0.51650(9) 0.74028(7) 0.50892(5) 0.0205(3) Uani 1 1 d . . .
N6A N 0.45194(10) 0.82957(7) 0.50079(6) 0.0238(3) Uani 1 1 d . . .
N7A N 0.30865(10) 0.71203(8) 0.59962(6) 0.0241(3) Uani 1 1 d . . .
N8A N 0.26636(11) 0.70189(9) 0.62427(6) 0.0345(4) Uani 1 1 d . . .
B1A B 0.54397(13) 0.67833(10) 0.53571(7) 0.0190(4) Uani 1 1 d . . .
C1A C 0.47974(12) 0.72120(9) 0.60093(6) 0.0211(4) Uani 1 1 d . . .
C2A C 0.61892(12) 0.70515(10) 0.62305(7) 0.0264(4) Uani 1 1 d . . .
H2A H 0.6755 0.6949 0.6216 0.032 Uiso 1 1 calc R . .
C3A C 0.59133(13) 0.72837(11) 0.65980(7) 0.0307(5) Uani 1 1 d . . .
H3A H 0.6239 0.7366 0.6893 0.037 Uiso 1 1 calc R . .
C4A C 0.45148(12) 0.75674(11) 0.67752(7) 0.0288(4) Uani 1 1 d . . .
C5A C 0.42268(14) 0.71060(12) 0.70409(7) 0.0373(5) Uani 1 1 d . . .
C6A C 0.36891(16) 0.72935(15) 0.73367(8) 0.0504(7) Uani 1 1 d . . .
H6A H 0.3489 0.6989 0.7526 0.060 Uiso 1 1 calc R . .
C7A C 0.34397(16) 0.79080(16) 0.73617(10) 0.0574(8) Uani 1 1 d . . .
C8A C 0.37600(16) 0.83489(14) 0.71035(10) 0.0534(8) Uani 1 1 d . . .
H8A H 0.3604 0.8775 0.7128 0.064 Uiso 1 1 calc R . .
C9A C 0.43063(14) 0.81917(12) 0.68071(8) 0.0382(5) Uani 1 1 d . . .
C10A C 0.44651(18) 0.64332(13) 0.69991(9) 0.0512(7) Uani 1 1 d . . .
H10A H 0.4335 0.6306 0.6675 0.077 Uiso 1 1 calc R . .
H10B H 0.4148 0.6172 0.7181 0.077 Uiso 1 1 calc R . .
H10C H 0.5068 0.6382 0.7114 0.077 Uiso 1 1 calc R . .
C11A C 0.2806(2) 0.8088(2) 0.76605(13) 0.0919(15) Uani 1 1 d . . .
H11A H 0.2823 0.8542 0.7709 0.138 Uiso 1 1 calc R . .
H11B H 0.2945 0.7874 0.7959 0.138 Uiso 1 1 calc R . .
H11C H 0.2243 0.7964 0.7507 0.138 Uiso 1 1 calc R . .
C12A C 0.46576(18) 0.86811(12) 0.65309(10) 0.0501(7) Uani 1 1 d . . .
H12A H 0.4427 0.9091 0.6590 0.075 Uiso 1 1 calc R . .
H12B H 0.4505 0.8582 0.6202 0.075 Uiso 1 1 calc R . .
H12C H 0.5270 0.8691 0.6620 0.075 Uiso 1 1 calc R . .
C13A C 0.38956(11) 0.65175(9) 0.53161(6) 0.0189(4) Uani 1 1 d . . .
C14A C 0.46391(12) 0.57467(9) 0.50501(7) 0.0222(4) Uani 1 1 d . . .
H14A H 0.5098 0.5527 0.4964 0.027 Uiso 1 1 calc R . .
C15A C 0.38447(12) 0.55371(9) 0.50071(7) 0.0259(4) Uani 1 1 d . . .
H15A H 0.3636 0.5143 0.4889 0.031 Uiso 1 1 calc R . .
C16A C 0.25112(11) 0.59639(9) 0.51888(7) 0.0228(4) Uani 1 1 d . . .
C17A C 0.19237(12) 0.60758(10) 0.47912(7) 0.0275(4) Uani 1 1 d . . .
C18A C 0.10757(13) 0.60371(11) 0.48184(8) 0.0329(5) Uani 1 1 d . . .
H18A H 0.0668 0.6117 0.4550 0.039 Uiso 1 1 calc R . .
C19A C 0.08108(13) 0.58853(10) 0.52276(8) 0.0324(5) Uani 1 1 d . . .
C20A C 0.14132(13) 0.57562(10) 0.56102(8) 0.0317(5) Uani 1 1 d . . .
H20A H 0.1238 0.5647 0.5891 0.038 Uiso 1 1 calc R . .
C21A C 0.22692(13) 0.57801(9) 0.55989(7) 0.0270(4) Uani 1 1 d . . .
C22A C 0.21899(15) 0.62300(13) 0.43392(8) 0.0405(6) Uani 1 1 d . . .
H22A H 0.2674 0.6513 0.4395 0.061 Uiso 1 1 calc R . .
H22B H 0.1724 0.6433 0.4134 0.061 Uiso 1 1 calc R . .
H22C H 0.2345 0.5844 0.4196 0.061 Uiso 1 1 calc R . .
C23A C -0.01146(14) 0.58592(14) 0.52507(10) 0.0475(6) Uani 1 1 d . . .
H23A H -0.0188 0.5900 0.5572 0.071 Uiso 1 1 calc R . .
H23B H -0.0348 0.5458 0.5127 0.071 Uiso 1 1 calc R . .
H23C H -0.0407 0.6202 0.5068 0.071 Uiso 1 1 calc R . .
C24A C 0.29076(15) 0.55838(11) 0.60099(8) 0.0381(5) Uani 1 1 d . . .
H24A H 0.2674 0.5642 0.6292 0.057 Uiso 1 1 calc R . .
H24B H 0.3414 0.5840 0.6027 0.057 Uiso 1 1 calc R . .
H24C H 0.3050 0.5142 0.5979 0.057 Uiso 1 1 calc R . .
C25A C 0.44805(11) 0.77049(9) 0.51923(6) 0.0203(4) Uani 1 1 d . . .
C26A C 0.56184(12) 0.77960(9) 0.48505(7) 0.0253(4) Uani 1 1 d . . .
H26A H 0.6124 0.7693 0.4746 0.030 Uiso 1 1 calc R . .
C27A C 0.52185(13) 0.83449(10) 0.47930(7) 0.0284(4) Uani 1 1 d . . .
H27A H 0.5379 0.8701 0.4636 0.034 Uiso 1 1 calc R . .
C28A C 0.40415(13) 0.88317(9) 0.50978(7) 0.0268(4) Uani 1 1 d . . .
C29A C 0.44592(15) 0.93227(10) 0.53592(8) 0.0347(5) Uani 1 1 d . . .
C30A C 0.39942(18) 0.98480(10) 0.54289(9) 0.0434(6) Uani 1 1 d . . .
H30A H 0.4267 1.0183 0.5608 0.052 Uiso 1 1 calc R . .
C31A C 0.31511(18) 0.99014(11) 0.52483(9) 0.0450(6) Uani 1 1 d . . .
C32A C 0.27476(16) 0.93980(11) 0.50028(8) 0.0386(5) Uani 1 1 d . . .
H32A H 0.2163 0.9424 0.4885 0.046 Uiso 1 1 calc R . .
C33A C 0.31843(13) 0.88559(10) 0.49262(7) 0.0287(4) Uani 1 1 d . . .
C34A C 0.53692(16) 0.92850(12) 0.55805(9) 0.0452(6) Uani 1 1 d . . .
H34A H 0.5459 0.9518 0.5871 0.068 Uiso 1 1 calc R . .
H34B H 0.5715 0.9466 0.5373 0.068 Uiso 1 1 calc R . .
H34C H 0.5527 0.8846 0.5641 0.068 Uiso 1 1 calc R . .
C35A C 0.2664(2) 1.04899(13) 0.53197(12) 0.0686(9) Uani 1 1 d . . .
H35A H 0.3049 1.0802 0.5484 0.103 Uiso 1 1 calc R . .
H35B H 0.2230 1.0389 0.5501 0.103 Uiso 1 1 calc R . .
H35C H 0.2400 1.0659 0.5020 0.103 Uiso 1 1 calc R . .
C36A C 0.27391(13) 0.82972(10) 0.46939(7) 0.0300(4) Uani 1 1 d . . .
H36A H 0.3061 0.8127 0.4466 0.036 Uiso 1 1 calc R . .
H36B H 0.2178 0.8423 0.4527 0.036 Uiso 1 1 calc R . .
C37A C 0.18060(14) 0.80112(11) 0.54116(8) 0.0373(5) Uani 1 1 d . . .
C38A C 0.20048(19) 0.84462(12) 0.57591(10) 0.0505(7) Uani 1 1 d . . .
H38A H 0.2570 0.8581 0.5848 0.061 Uiso 1 1 calc R . .
C39A C 0.1383(2) 0.86898(15) 0.59808(13) 0.0748(11) Uani 1 1 d . . .
H39A H 0.1523 0.8997 0.6215 0.090 Uiso 1 1 calc R . .
C40A C 0.0569(3) 0.8485(2) 0.58599(15) 0.0875(15) Uani 1 1 d . . .
H40A H 0.0145 0.8652 0.6010 0.105 Uiso 1 1 calc R . .
C41A C 0.0371(2) 0.8049(2) 0.55289(14) 0.0879(14) Uani 1 1 d . . .
H41A H -0.0192 0.7904 0.5452 0.105 Uiso 1 1 calc R . .
C42A C 0.09806(16) 0.78039(17) 0.52958(11) 0.0601(9) Uani 1 1 d . . .
H42A H 0.0832 0.7499 0.5061 0.072 Uiso 1 1 calc R . .
C43A C 0.62530(11) 0.64486(8) 0.52197(6) 0.0194(4) Uani 1 1 d . . .
C44A C 0.68704(12) 0.61323(9) 0.55288(7) 0.0233(4) Uani 1 1 d . . .
H44A H 0.6843 0.6140 0.5848 0.028 Uiso 1 1 calc R . .
C45A C 0.75230(12) 0.58075(9) 0.53854(7) 0.0280(4) Uani 1 1 d . . .
H45A H 0.7937 0.5606 0.5606 0.034 Uiso 1 1 calc R . .
C46A C 0.75719(12) 0.57771(9) 0.49213(7) 0.0282(4) Uani 1 1 d . . .
H46A H 0.8022 0.5562 0.4822 0.034 Uiso 1 1 calc R . .
C47A C 0.69550(13) 0.60648(10) 0.46058(7) 0.0289(4) Uani 1 1 d . . .
H47A H 0.6971 0.6037 0.4286 0.035 Uiso 1 1 calc R . .
C48A C 0.63111(12) 0.63942(9) 0.47529(7) 0.0249(4) Uani 1 1 d . . .
H48A H 0.5896 0.6589 0.4529 0.030 Uiso 1 1 calc R . .
Fe1B Fe 0.939459(16) 0.713233(13) 0.777727(9) 0.02016(7) Uani 1 1 d . . .
H1B H 0.9379(13) 0.7824(9) 0.7730(7) 0.032(6) Uiso 1 1 d . . .
P1B P 0.86084(3) 0.73635(2) 0.828000(17) 0.02238(10) Uani 1 1 d . . .
H1PB H 0.8187(14) 0.6950(11) 0.8472(7) 0.031(6) Uiso 1 1 d . . .
N1B N 1.03158(10) 0.59590(8) 0.78734(6) 0.0245(3) Uani 1 1 d . . .
N2B N 0.90358(10) 0.57140(8) 0.78979(6) 0.0262(4) Uani 1 1 d . . .
N3B N 1.08761(10) 0.67663(8) 0.73926(6) 0.0243(3) Uani 1 1 d . . .
N4B N 1.01510(10) 0.74272(8) 0.69243(6) 0.0261(4) Uani 1 1 d . . .
N5B N 1.11097(10) 0.68809(8) 0.82329(5) 0.0242(3) Uani 1 1 d . . .
N6B N 1.07055(10) 0.77469(8) 0.85095(6) 0.0240(3) Uani 1 1 d . . .
N7B N 0.84509(11) 0.70951(8) 0.73347(6) 0.0268(4) Uani 1 1 d . . .
N8B N 0.78656(12) 0.70997(10) 0.70726(7) 0.0389(5) Uani 1 1 d . . .
B1B B 1.10916(14) 0.63753(11) 0.78470(8) 0.0252(5) Uani 1 1 d . . .
C1B C 0.95437(12) 0.62188(9) 0.78579(6) 0.0228(4) Uani 1 1 d . . .
C2B C 1.02893(14) 0.53161(10) 0.79247(7) 0.0319(5) Uani 1 1 d . . .
H2B H 1.0751 0.5037 0.7945 0.038 Uiso 1 1 calc R . .
C3B C 0.94933(14) 0.51602(10) 0.79410(8) 0.0344(5) Uani 1 1 d . . .
H3B H 0.9283 0.4751 0.7975 0.041 Uiso 1 1 calc R . .
C4B C 0.81646(13) 0.57244(9) 0.79397(7) 0.0278(4) Uani 1 1 d . . .
C5B C 0.75467(14) 0.56730(11) 0.75490(8) 0.0351(5) Uani 1 1 d . . .
C6B C 0.67114(15) 0.56586(13) 0.76083(9) 0.0444(6) Uani 1 1 d . . .
H6B H 0.6280 0.5627 0.7344 0.053 Uiso 1 1 calc R . .
C7B C 0.64925(16) 0.56889(12) 0.80398(10) 0.0463(6) Uani 1 1 d . . .
C8B C 0.71269(16) 0.57256(11) 0.84229(9) 0.0416(6) Uani 1 1 d . . .
H8B H 0.6982 0.5742 0.8721 0.050 Uiso 1 1 calc R . .
C9B C 0.79710(14) 0.57397(10) 0.83826(7) 0.0318(5) Uani 1 1 d . . .
C10B C 0.77607(17) 0.56070(14) 0.70730(8) 0.0478(6) Uani 1 1 d . . .
H10D H 0.8331 0.5762 0.7076 0.072 Uiso 1 1 calc R . .
H10E H 0.7362 0.5851 0.6853 0.072 Uiso 1 1 calc R . .
H10F H 0.7728 0.5165 0.6982 0.072 Uiso 1 1 calc R . .
C11B C 0.55792(18) 0.56761(18) 0.80919(13) 0.0725(10) Uani 1 1 d . . .
H11D H 0.5258 0.5420 0.7846 0.109 Uiso 1 1 calc R . .
H11E H 0.5355 0.6103 0.8071 0.109 Uiso 1 1 calc R . .
H11F H 0.5533 0.5497 0.8392 0.109 Uiso 1 1 calc R . .
C12B C 0.86528(17) 0.57578(12) 0.88020(8) 0.0431(6) Uani 1 1 d . . .
H12D H 0.8401 0.5736 0.9080 0.065 Uiso 1 1 calc R . .
H12E H 0.8971 0.6148 0.8803 0.065 Uiso 1 1 calc R . .
H12F H 0.9031 0.5401 0.8796 0.065 Uiso 1 1 calc R . .
C13B C 1.01473(12) 0.71030(9) 0.73250(6) 0.0231(4) Uani 1 1 d . . .
C14B C 1.13297(13) 0.68989(10) 0.70465(7) 0.0292(4) Uani 1 1 d . . .
H14B H 1.1865 0.6733 0.7023 0.035 Uiso 1 1 calc R . .
C15B C 1.08800(13) 0.73035(10) 0.67513(7) 0.0313(5) Uani 1 1 d . . .
H15B H 1.1030 0.7471 0.6479 0.038 Uiso 1 1 calc R . .
C16B C 0.94891(12) 0.78266(10) 0.66995(7) 0.0263(4) Uani 1 1 d . . .
C17B C 0.88987(14) 0.75825(11) 0.63418(7) 0.0341(5) Uani 1 1 d . . .
C18B C 0.82502(15) 0.79735(14) 0.61345(8) 0.0452(6) Uani 1 1 d . . .
H18B H 0.7843 0.7816 0.5888 0.054 Uiso 1 1 calc R . .
C19B C 0.81842(17) 0.85867(15) 0.62785(10) 0.0526(7) Uani 1 1 d . . .
C20B C 0.87961(17) 0.88164(12) 0.66247(9) 0.0455(6) Uani 1 1 d . . .
H20B H 0.8761 0.9238 0.6721 0.055 Uiso 1 1 calc R . .
C21B C 0.94636(14) 0.84486(10) 0.68370(7) 0.0325(5) Uani 1 1 d . . .
C22B C 0.89474(18) 0.69149(13) 0.61909(9) 0.0491(6) Uani 1 1 d . . .
H22D H 0.9490 0.6841 0.6097 0.074 Uiso 1 1 calc R . .
H22E H 0.8493 0.6832 0.5930 0.074 Uiso 1 1 calc R . .
H22F H 0.8891 0.6636 0.6447 0.074 Uiso 1 1 calc R . .
C23B C 0.7441(2) 0.8989(2) 0.60623(14) 0.0914(13) Uani 1 1 d . . .
H23D H 0.7049 0.9030 0.6278 0.137 Uiso 1 1 calc R . .
H23E H 0.7155 0.8792 0.5777 0.137 Uiso 1 1 calc R . .
H23F H 0.7642 0.9405 0.5993 0.137 Uiso 1 1 calc R . .
C24B C 1.01340(16) 0.87186(11) 0.72009(8) 0.0416(6) Uani 1 1 d . . .
H24D H 1.0005 0.9158 0.7253 0.062 Uiso 1 1 calc R . .
H24E H 1.0678 0.8691 0.7100 0.062 Uiso 1 1 calc R . .
H24F H 1.0158 0.8484 0.7488 0.062 Uiso 1 1 calc R . .
C25B C 1.04283(12) 0.72672(9) 0.82075(6) 0.0224(4) Uani 1 1 d . . .
C26B C 1.17846(13) 0.71184(10) 0.85413(7) 0.0296(4) Uani 1 1 d . . .
H26B H 1.2328 0.6937 0.8613 0.036 Uiso 1 1 calc R . .
C27B C 1.15372(13) 0.76460(10) 0.87200(7) 0.0299(4) Uani 1 1 d . . .
H27B H 1.1865 0.7903 0.8947 0.036 Uiso 1 1 calc R . .
C28B C 1.02923(12) 0.83326(9) 0.85558(6) 0.0225(4) Uani 1 1 d . . .
C29B C 1.06720(13) 0.88866(10) 0.84420(6) 0.0260(4) Uani 1 1 d . . .
C30B C 1.02967(13) 0.94523(10) 0.85184(7) 0.0288(4) Uani 1 1 d . . .
H30B H 1.0548 0.9830 0.8441 0.035 Uiso 1 1 calc R . .
C31B C 0.95681(13) 0.94838(9) 0.87035(7) 0.0277(4) Uani 1 1 d . . .
C32B C 0.91946(13) 0.89279(9) 0.87978(7) 0.0261(4) Uani 1 1 d . . .
H32B H 0.8684 0.8942 0.8914 0.031 Uiso 1 1 calc R . .
C33B C 0.95446(12) 0.83484(9) 0.87282(6) 0.0226(4) Uani 1 1 d . . .
C34B C 1.14532(14) 0.88881(11) 0.82279(8) 0.0355(5) Uani 1 1 d . . .
H34D H 1.1436 0.9246 0.8018 0.053 Uiso 1 1 calc R . .
H34E H 1.1480 0.8499 0.8055 0.053 Uiso 1 1 calc R . .
H34F H 1.1950 0.8921 0.8471 0.053 Uiso 1 1 calc R . .
C35B C 0.92050(16) 1.01059(11) 0.88066(8) 0.0393(5) Uani 1 1 d . . .
H35D H 0.9237 1.0398 0.8554 0.059 Uiso 1 1 calc R . .
H35E H 0.9525 1.0274 0.9094 0.059 Uiso 1 1 calc R . .
H35F H 0.8617 1.0050 0.8838 0.059 Uiso 1 1 calc R . .
C36B C 0.91143(13) 0.77534(9) 0.88210(7) 0.0253(4) Uani 1 1 d . . .
H36C H 0.8683 0.7847 0.9011 0.030 Uiso 1 1 calc R . .
H36D H 0.9530 0.7465 0.8999 0.030 Uiso 1 1 calc R . .
C37B C 0.76959(13) 0.78537(10) 0.80618(7) 0.0286(4) Uani 1 1 d . . .
C38B C 0.77802(15) 0.84050(11) 0.78244(9) 0.0398(5) Uani 1 1 d . . .
H38B H 0.8323 0.8546 0.7792 0.048 Uiso 1 1 calc R . .
C39B C 0.70754(18) 0.87534(13) 0.76342(10) 0.0503(7) Uani 1 1 d . . .
H39B H 0.7141 0.9133 0.7477 0.060 Uiso 1 1 calc R . .
C40B C 0.62880(17) 0.85499(15) 0.76728(10) 0.0547(7) Uani 1 1 d . . .
H40B H 0.5809 0.8789 0.7543 0.066 Uiso 1 1 calc R . .
C41B C 0.61917(16) 0.80019(16) 0.78976(11) 0.0592(8) Uani 1 1 d . . .
H41B H 0.5645 0.7857 0.7918 0.071 Uiso 1 1 calc R . .
C42B C 0.68946(15) 0.76540(13) 0.80975(9) 0.0438(6) Uani 1 1 d . . .
H42B H 0.6823 0.7279 0.8259 0.053 Uiso 1 1 calc R . .
C43B C 1.19177(13) 0.59408(10) 0.79027(8) 0.0306(5) Uani 1 1 d . . .
C44B C 1.23124(19) 0.57417(13) 0.83356(10) 0.0575(8) Uani 1 1 d . . .
H44B H 1.2113 0.5895 0.8599 0.069 Uiso 1 1 calc R . .
C45B C 1.2984(2) 0.53297(16) 0.84009(15) 0.0850(13) Uani 1 1 d . . .
H45B H 1.3241 0.5210 0.8704 0.102 Uiso 1 1 calc R . .
C46B C 1.3273(2) 0.50978(16) 0.80298(18) 0.0861(13) Uani 1 1 d . . .
H46B H 1.3740 0.4821 0.8071 0.103 Uiso 1 1 calc R . .
C47B C 1.2892(3) 0.52634(15) 0.76016(16) 0.0832(13) Uani 1 1 d . . .
H47B H 1.3090 0.5097 0.7342 0.100 Uiso 1 1 calc R . .
C48B C 1.22118(19) 0.56753(12) 0.75325(10) 0.0520(7) Uani 1 1 d . . .
H48B H 1.1946 0.5776 0.7227 0.062 Uiso 1 1 calc R . .
C1S C 0.8075(4) 0.7706(6) 0.4802(2) 0.0754(16) Uani 0.728(4) 1 d PDU A 1
H1S1 H 0.8332 0.8018 0.5028 0.113 Uiso 0.728(4) 1 calc PR A 1
H1S2 H 0.7953 0.7325 0.4963 0.113 Uiso 0.728(4) 1 calc PR A 1
H1S3 H 0.7551 0.7875 0.4626 0.113 Uiso 0.728(4) 1 calc PR A 1
C2S C 0.8677(3) 0.7553(2) 0.44760(18) 0.0775(13) Uani 0.728(4) 1 d PDU A 1
H2S1 H 0.9160 0.7314 0.4645 0.093 Uiso 0.728(4) 1 calc PR A 1
H2S2 H 0.8386 0.7286 0.4222 0.093 Uiso 0.728(4) 1 calc PR A 1
C3S C 0.8988(4) 0.8129(3) 0.4280(2) 0.0923(17) Uani 0.728(4) 1 d PDU A 1
H3S1 H 0.9407 0.8332 0.4521 0.111 Uiso 0.728(4) 1 calc PR A 1
H3S2 H 0.8513 0.8423 0.4196 0.111 Uiso 0.728(4) 1 calc PR A 1
C4S C 0.9406(4) 0.8007(5) 0.3837(3) 0.141(3) Uani 0.728(4) 1 d PDU A 1
H4S1 H 0.9085 0.7680 0.3643 0.169 Uiso 0.728(4) 1 calc PR A 1
H4S2 H 0.9378 0.8396 0.3652 0.169 Uiso 0.728(4) 1 calc PR A 1
C5S C 1.0282(5) 0.7810(6) 0.3966(3) 0.149(3) Uani 0.728(4) 1 d PDU A 1
H5S1 H 1.0593 0.8121 0.4174 0.223 Uiso 0.728(4) 1 calc PR A 1
H5S2 H 1.0533 0.7774 0.3688 0.223 Uiso 0.728(4) 1 calc PR A 1
H5S3 H 1.0307 0.7404 0.4121 0.223 Uiso 0.728(4) 1 calc PR A 1
C1D C 0.8274(13) 0.7741(17) 0.4885(7) 0.0754(16) Uani 0.272(4) 1 d PDU A 2
H1D1 H 0.7666 0.7812 0.4824 0.113 Uiso 0.272(4) 1 calc PR A 2
H1D2 H 0.8513 0.7901 0.5192 0.113 Uiso 0.272(4) 1 calc PR A 2
H1D3 H 0.8388 0.7291 0.4872 0.113 Uiso 0.272(4) 1 calc PR A 2
C2D C 0.8662(8) 0.8071(7) 0.4532(5) 0.0775(13) Uani 0.272(4) 1 d PDU A 2
H2D1 H 0.9057 0.8389 0.4690 0.093 Uiso 0.272(4) 1 calc PR A 2
H2D2 H 0.8214 0.8296 0.4322 0.093 Uiso 0.272(4) 1 calc PR A 2
C3D C 0.9142(9) 0.7648(8) 0.4239(6) 0.0923(17) Uani 0.272(4) 1 d PDU A 2
H3D1 H 0.9439 0.7305 0.4426 0.111 Uiso 0.272(4) 1 calc PR A 2
H3D2 H 0.8757 0.7467 0.3972 0.111 Uiso 0.272(4) 1 calc PR A 2
C4D C 0.9766(12) 0.8105(11) 0.4079(7) 0.141(3) Uani 0.272(4) 1 d PDU A 2
H4D1 H 0.9471 0.8494 0.3964 0.169 Uiso 0.272(4) 1 calc PR A 2
H4D2 H 1.0212 0.8214 0.4343 0.169 Uiso 0.272(4) 1 calc PR A 2
C5D C 1.0138(15) 0.7822(13) 0.3718(7) 0.149(3) Uani 0.272(4) 1 d PDU A 2
H5D1 H 1.0722 0.7709 0.3840 0.223 Uiso 0.272(4) 1 calc PR A 2
H5D2 H 1.0122 0.8120 0.3464 0.223 Uiso 0.272(4) 1 calc PR A 2
H5D3 H 0.9822 0.7445 0.3605 0.223 Uiso 0.272(4) 1 calc PR A 2
C6S C 0.395(2) 0.9166(15) 0.8870(7) 0.087(3) Uani 0.631(3) 1 d PDU B 1
H6S1 H 0.4239 0.9504 0.9058 0.130 Uiso 0.631(3) 1 calc PR B 1
H6S2 H 0.3870 0.8810 0.9068 0.130 Uiso 0.631(3) 1 calc PR B 1
H6S3 H 0.3395 0.9316 0.8714 0.130 Uiso 0.631(3) 1 calc PR B 1
C7S C 0.4452(3) 0.8964(3) 0.85166(18) 0.0691(12) Uani 0.631(3) 1 d PDU B 1
H7S1 H 0.4199 0.8582 0.8359 0.083 Uiso 0.631(3) 1 calc PR B 1
H7S2 H 0.5029 0.8859 0.8673 0.083 Uiso 0.631(3) 1 calc PR B 1
C8S C 0.4492(6) 0.9481(5) 0.8155(4) 0.077(2) Uani 0.631(3) 1 d PDU B 1
H8S1 H 0.4819 0.9320 0.7926 0.092 Uiso 0.631(3) 1 calc PR B 1
H8S2 H 0.3915 0.9564 0.7989 0.092 Uiso 0.631(3) 1 calc PR B 1
C9S C 0.4873(3) 1.0086(3) 0.83404(17) 0.0653(11) Uani 0.631(3) 1 d PDU B 1
H9S1 H 0.4507 1.0277 0.8538 0.078 Uiso 0.631(3) 1 calc PR B 1
H9S2 H 0.4893 1.0374 0.8080 0.078 Uiso 0.631(3) 1 calc PR B 1
C10S C 0.5747(4) 1.0014(3) 0.86179(19) 0.0759(14) Uani 0.631(3) 1 d PDU B 1
H10G H 0.5718 0.9800 0.8909 0.114 Uiso 0.631(3) 1 calc PR B 1
H10H H 0.6000 1.0428 0.8683 0.114 Uiso 0.631(3) 1 calc PR B 1
H10I H 0.6091 0.9768 0.8442 0.114 Uiso 0.631(3) 1 calc PR B 1
C6D C 0.384(4) 0.917(3) 0.8865(13) 0.087(3) Uani 0.369(3) 1 d PDU B 2
H6D1 H 0.4004 0.8728 0.8840 0.130 Uiso 0.369(3) 1 calc PR B 2
H6D2 H 0.3285 0.9186 0.8954 0.130 Uiso 0.369(3) 1 calc PR B 2
H6D3 H 0.4252 0.9377 0.9099 0.130 Uiso 0.369(3) 1 calc PR B 2
C7D C 0.3808(5) 0.9485(5) 0.8408(3) 0.0691(12) Uani 0.369(3) 1 d PDU B 2
H7D1 H 0.3752 0.9941 0.8450 0.083 Uiso 0.369(3) 1 calc PR B 2
H7D2 H 0.3303 0.9340 0.8193 0.083 Uiso 0.369(3) 1 calc PR B 2
C8D C 0.4571(10) 0.9362(10) 0.8196(7) 0.077(2) Uani 0.369(3) 1 d PDU B 2
H8D1 H 0.4666 0.8905 0.8190 0.092 Uiso 0.369(3) 1 calc PR B 2
H8D2 H 0.4460 0.9512 0.7873 0.092 Uiso 0.369(3) 1 calc PR B 2
C9D C 0.5349(6) 0.9669(4) 0.8445(3) 0.0653(11) Uani 0.369(3) 1 d PDU B 2
H9D1 H 0.5835 0.9531 0.8308 0.078 Uiso 0.369(3) 1 calc PR B 2
H9D2 H 0.5450 0.9537 0.8772 0.078 Uiso 0.369(3) 1 calc PR B 2
C10D C 0.5282(7) 1.0392(4) 0.8419(3) 0.0759(14) Uani 0.369(3) 1 d PDU B 2
H10J H 0.5212 1.0525 0.8096 0.114 Uiso 0.369(3) 1 calc PR B 2
H10K H 0.5795 1.0578 0.8594 0.114 Uiso 0.369(3) 1 calc PR B 2
H10L H 0.4797 1.0529 0.8549 0.114 Uiso 0.369(3) 1 calc PR B 2
C11S C 0.5732(8) 0.4859(6) 0.9306(4) 0.134(5) Uani 0.50 1 d PDU C -3
H11G H 0.5810 0.4543 0.9551 0.202 Uiso 0.50 1 calc PR C -3
H11H H 0.6275 0.5044 0.9282 0.202 Uiso 0.50 1 calc PR C -3
H11I H 0.5489 0.4662 0.9012 0.202 Uiso 0.50 1 calc PR C -3
C12S C 0.517(3) 0.5342(15) 0.9414(10) 0.153(4) Uani 0.50 1 d PDU C -3
H12G H 0.4733 0.5414 0.9139 0.183 Uiso 0.50 1 calc PR C -3
H12H H 0.5496 0.5735 0.9477 0.183 Uiso 0.50 1 calc PR C -3
C13S C 0.4747(7) 0.5207(9) 0.9818(5) 0.125(3) Uani 0.50 1 d PDU C -3
H13A H 0.4873 0.5580 1.0017 0.150 Uiso 0.50 1 calc PR C -3
H13B H 0.4141 0.5236 0.9687 0.150 Uiso 0.50 1 calc PR C -3
C14S C 0.4795(7) 0.4734(9) 1.0113(6) 0.125(3) Uani 0.50 1 d PDU C -3
H14C H 0.5345 0.4531 1.0114 0.150 Uiso 0.50 1 calc PR C -3
H14D H 0.4362 0.4428 0.9976 0.150 Uiso 0.50 1 calc PR C -3
C15S C 0.471(3) 0.4802(15) 1.0609(8) 0.153(4) Uani 0.50 1 d PDU C -3
H15C H 0.4173 0.5004 1.0628 0.229 Uiso 0.50 1 calc PR C -3
H15D H 0.5172 0.5059 1.0771 0.229 Uiso 0.50 1 calc PR C -3
H15E H 0.4728 0.4388 1.0754 0.229 Uiso 0.50 1 calc PR C -3

loop_
_atom_site_aniso_label
_atom_site_aniso_U_11
_atom_site_aniso_U_22
_atom_site_aniso_U_33
_atom_site_aniso_U_23
_atom_site_aniso_U_13
_atom_site_aniso_U_12
Fe1A 0.01429(13) 0.01941(13) 0.02348(13) -0.00243(10) 0.00531(10) -0.00035(10)
P1A 0.0168(2) 0.0265(3) 0.0329(3) 0.0003(2) 0.0035(2) 0.0016(2)
N1A 0.0138(7) 0.0254(8) 0.0226(8) -0.0026(6) 0.0034(6) -0.0016(6)
N2A 0.0199(8) 0.0357(10) 0.0235(8) -0.0081(7) 0.0048(7) -0.0010(7)
N3A 0.0139(7) 0.0186(7) 0.0209(7) -0.0011(6) 0.0044(6) -0.0001(6)
N4A 0.0143(8) 0.0200(8) 0.0334(9) -0.0044(6) 0.0058(6) -0.0023(6)
N5A 0.0158(8) 0.0217(8) 0.0250(8) -0.0001(6) 0.0060(6) -0.0015(6)
N6A 0.0207(8) 0.0197(8) 0.0319(9) 0.0015(6) 0.0071(7) 0.0000(6)
N7A 0.0187(8) 0.0258(8) 0.0279(8) -0.0018(7) 0.0045(7) 0.0004(7)
N8A 0.0263(9) 0.0452(11) 0.0342(10) -0.0010(8) 0.0111(8) -0.0021(8)
B1A 0.0139(9) 0.0221(10) 0.0211(10) -0.0013(8) 0.0038(8) -0.0019(8)
C1A 0.0177(9) 0.0232(9) 0.0230(9) -0.0032(7) 0.0051(7) -0.0023(7)
C2A 0.0161(9) 0.0353(11) 0.0269(10) -0.0057(8) 0.0011(8) -0.0017(8)
C3A 0.0192(10) 0.0447(13) 0.0264(10) -0.0088(9) -0.0006(8) 0.0003(9)
C4A 0.0209(10) 0.0426(12) 0.0238(10) -0.0124(9) 0.0061(8) -0.0021(9)
C5A 0.0294(12) 0.0575(15) 0.0245(10) -0.0041(10) 0.0031(9) -0.0060(11)
C6A 0.0357(14) 0.088(2) 0.0295(12) -0.0124(13) 0.0121(10) -0.0198(14)
C7A 0.0330(14) 0.093(2) 0.0497(15) -0.0431(16) 0.0182(12) -0.0167(14)
C8A 0.0367(14) 0.0635(18) 0.0617(17) -0.0409(14) 0.0134(12) -0.0041(13)
C9A 0.0284(12) 0.0450(14) 0.0413(13) -0.0226(10) 0.0066(10) -0.0051(10)
C10A 0.0518(16) 0.0550(17) 0.0454(15) 0.0137(12) 0.0051(12) 0.0003(13)
C11A 0.0527(19) 0.147(4) 0.088(3) -0.073(3) 0.0442(18) -0.031(2)
C12A 0.0534(17) 0.0363(14) 0.0598(17) -0.0182(12) 0.0078(13) -0.0098(12)
C13A 0.0143(8) 0.0218(9) 0.0206(9) 0.0004(7) 0.0036(7) -0.0009(7)
C14A 0.0184(9) 0.0197(9) 0.0291(10) -0.0034(7) 0.0057(7) 0.0014(7)
C15A 0.0208(10) 0.0204(9) 0.0373(11) -0.0072(8) 0.0072(8) -0.0016(8)
C16A 0.0157(9) 0.0190(9) 0.0345(10) -0.0046(7) 0.0068(8) -0.0028(7)
C17A 0.0188(10) 0.0324(11) 0.0322(11) -0.0059(8) 0.0072(8) -0.0046(8)
C18A 0.0179(10) 0.0450(13) 0.0346(11) -0.0050(9) 0.0016(8) -0.0037(9)
C19A 0.0185(10) 0.0357(12) 0.0451(13) -0.0082(9) 0.0120(9) -0.0048(9)
C20A 0.0274(11) 0.0348(12) 0.0359(11) 0.0011(9) 0.0136(9) -0.0049(9)
C21A 0.0239(10) 0.0238(10) 0.0337(11) -0.0011(8) 0.0066(8) -0.0035(8)
C22A 0.0281(12) 0.0625(16) 0.0322(12) -0.0002(11) 0.0085(9) -0.0051(11)
C23A 0.0201(11) 0.0673(18) 0.0581(16) -0.0068(13) 0.0152(11) -0.0062(11)
C24A 0.0349(13) 0.0392(13) 0.0395(12) 0.0078(10) 0.0050(10) 0.0001(10)
C25A 0.0161(9) 0.0210(9) 0.0231(9) -0.0025(7) 0.0018(7) -0.0016(7)
C26A 0.0186(9) 0.0282(10) 0.0307(10) 0.0024(8) 0.0091(8) -0.0029(8)
C27A 0.0244(10) 0.0271(10) 0.0349(11) 0.0055(8) 0.0087(8) -0.0031(8)
C28A 0.0320(11) 0.0191(9) 0.0312(10) 0.0045(8) 0.0105(9) 0.0032(8)
C29A 0.0453(14) 0.0219(10) 0.0388(12) 0.0030(9) 0.0125(10) -0.0040(9)
C30A 0.0653(18) 0.0209(11) 0.0476(14) -0.0021(9) 0.0201(13) -0.0031(11)
C31A 0.0650(18) 0.0245(12) 0.0523(15) 0.0060(10) 0.0286(13) 0.0113(11)
C32A 0.0388(13) 0.0341(12) 0.0465(13) 0.0114(10) 0.0172(11) 0.0135(10)
C33A 0.0315(11) 0.0273(10) 0.0293(10) 0.0063(8) 0.0107(9) 0.0061(9)
C34A 0.0452(15) 0.0362(13) 0.0520(15) -0.0029(11) 0.0031(12) -0.0155(11)
C35A 0.089(2) 0.0363(15) 0.090(2) 0.0011(15) 0.042(2) 0.0214(15)
C36A 0.0238(10) 0.0353(12) 0.0305(10) 0.0045(9) 0.0038(8) 0.0052(9)
C37A 0.0264(11) 0.0398(13) 0.0494(14) 0.0198(11) 0.0165(10) 0.0136(10)
C38A 0.0578(17) 0.0351(13) 0.0691(18) 0.0082(12) 0.0393(15) 0.0130(12)
C39A 0.105(3) 0.0479(17) 0.092(2) 0.0267(16) 0.073(2) 0.0364(18)
C40A 0.080(3) 0.104(3) 0.099(3) 0.067(2) 0.069(2) 0.064(2)
C41A 0.0319(16) 0.157(4) 0.082(3) 0.057(3) 0.0292(17) 0.030(2)
C42A 0.0243(13) 0.097(2) 0.0610(17) 0.0323(17) 0.0128(12) 0.0098(14)
C43A 0.0139(9) 0.0198(9) 0.0248(9) -0.0005(7) 0.0038(7) -0.0036(7)
C44A 0.0217(10) 0.0224(9) 0.0253(9) -0.0021(7) 0.0023(8) -0.0020(8)
C45A 0.0173(10) 0.0251(10) 0.0386(11) -0.0035(8) -0.0029(8) 0.0005(8)
C46A 0.0175(10) 0.0247(10) 0.0446(12) -0.0054(9) 0.0119(9) -0.0020(8)
C47A 0.0302(11) 0.0298(11) 0.0302(10) 0.0011(8) 0.0150(9) 0.0007(9)
C48A 0.0219(10) 0.0287(10) 0.0247(10) 0.0029(8) 0.0058(8) 0.0029(8)
Fe1B 0.01699(13) 0.02087(14) 0.02236(13) -0.00057(10) 0.00288(10) 0.00230(10)
P1B 0.0201(2) 0.0204(2) 0.0276(2) 0.00148(19) 0.0067(2) 0.00249(19)
N1B 0.0253(9) 0.0218(8) 0.0263(8) -0.0022(6) 0.0042(7) 0.0045(7)
N2B 0.0254(9) 0.0215(8) 0.0311(9) 0.0009(7) 0.0035(7) 0.0005(7)
N3B 0.0207(8) 0.0260(9) 0.0266(8) -0.0033(7) 0.0054(7) 0.0027(7)
N4B 0.0226(9) 0.0291(9) 0.0271(8) 0.0009(7) 0.0060(7) 0.0012(7)
N5B 0.0191(8) 0.0266(9) 0.0259(8) -0.0044(7) 0.0016(6) 0.0048(7)
N6B 0.0190(8) 0.0262(9) 0.0265(8) -0.0062(6) 0.0034(6) 0.0034(6)
N7B 0.0217(9) 0.0314(9) 0.0278(9) 0.0018(7) 0.0062(7) 0.0003(7)
N8B 0.0242(10) 0.0548(13) 0.0353(10) 0.0039(9) -0.0013(8) -0.0010(9)
B1B 0.0231(11) 0.0263(11) 0.0263(11) -0.0050(9) 0.0049(9) 0.0054(9)
C1B 0.0235(10) 0.0238(10) 0.0205(9) -0.0023(7) 0.0022(7) 0.0006(8)
C2B 0.0346(12) 0.0233(10) 0.0376(12) 0.0014(8) 0.0057(9) 0.0072(9)
C3B 0.0360(12) 0.0211(10) 0.0457(13) 0.0020(9) 0.0059(10) 0.0030(9)
C4B 0.0280(11) 0.0212(10) 0.0344(11) 0.0018(8) 0.0061(9) -0.0011(8)
C5B 0.0306(12) 0.0358(12) 0.0382(12) 0.0000(9) 0.0042(9) -0.0043(9)
C6B 0.0287(12) 0.0532(16) 0.0488(14) 0.0040(12) 0.0006(11) -0.0051(11)
C7B 0.0339(13) 0.0456(15) 0.0623(17) 0.0126(12) 0.0162(12) -0.0001(11)
C8B 0.0457(14) 0.0379(13) 0.0463(14) 0.0097(10) 0.0222(12) 0.0042(11)
C9B 0.0394(12) 0.0216(10) 0.0352(11) 0.0048(8) 0.0092(9) 0.0028(9)
C10B 0.0455(15) 0.0606(17) 0.0353(13) -0.0054(11) 0.0022(11) -0.0057(13)
C11B 0.0381(16) 0.093(3) 0.092(2) 0.021(2) 0.0261(16) 0.0025(16)
C12B 0.0586(16) 0.0363(13) 0.0331(12) 0.0038(10) 0.0042(11) 0.0113(12)
C13B 0.0214(10) 0.0243(10) 0.0230(9) -0.0031(7) 0.0023(7) 0.0003(8)
C14B 0.0253(11) 0.0332(11) 0.0314(11) -0.0016(9) 0.0111(8) 0.0016(9)
C15B 0.0263(11) 0.0385(12) 0.0315(11) 0.0020(9) 0.0120(9) 0.0015(9)
C16B 0.0222(10) 0.0323(11) 0.0249(9) 0.0045(8) 0.0052(8) 0.0005(8)
C17B 0.0324(12) 0.0441(13) 0.0265(10) -0.0004(9) 0.0077(9) -0.0054(10)
C18B 0.0274(12) 0.0720(19) 0.0335(12) 0.0092(12) -0.0021(10) -0.0027(12)
C19B 0.0383(15) 0.0640(19) 0.0547(16) 0.0159(14) 0.0060(12) 0.0169(13)
C20B 0.0472(15) 0.0382(14) 0.0519(15) 0.0078(11) 0.0110(12) 0.0123(11)
C21B 0.0331(12) 0.0333(12) 0.0321(11) 0.0044(9) 0.0082(9) 0.0014(9)
C22B 0.0518(16) 0.0534(16) 0.0416(14) -0.0134(12) 0.0070(12) -0.0116(13)
C23B 0.061(2) 0.108(3) 0.096(3) 0.024(2) -0.009(2) 0.042(2)
C24B 0.0491(15) 0.0337(13) 0.0412(13) -0.0011(10) 0.0057(11) -0.0096(11)
C25B 0.0208(9) 0.0249(10) 0.0220(9) -0.0018(7) 0.0052(7) 0.0047(7)
C26B 0.0207(10) 0.0377(12) 0.0290(10) -0.0059(9) 0.0002(8) 0.0066(9)
C27B 0.0203(10) 0.0366(12) 0.0307(10) -0.0091(9) -0.0005(8) 0.0038(9)
C28B 0.0222(10) 0.0240(10) 0.0206(9) -0.0057(7) 0.0024(7) 0.0020(8)
C29B 0.0250(10) 0.0313(11) 0.0217(9) -0.0057(8) 0.0043(8) -0.0023(8)
C30B 0.0346(12) 0.0250(10) 0.0257(10) -0.0033(8) 0.0024(8) -0.0049(9)
C31B 0.0317(11) 0.0250(10) 0.0245(10) -0.0046(8) 0.0001(8) 0.0060(8)
C32B 0.0233(10) 0.0310(11) 0.0247(9) -0.0045(8) 0.0067(8) 0.0043(8)
C33B 0.0222(10) 0.0270(10) 0.0186(9) -0.0031(7) 0.0039(7) 0.0022(8)
C34B 0.0287(12) 0.0457(14) 0.0345(11) -0.0060(10) 0.0116(9) -0.0079(10)
C35B 0.0454(14) 0.0296(12) 0.0416(13) -0.0061(10) 0.0045(11) 0.0120(10)
C36B 0.0255(10) 0.0286(10) 0.0235(9) 0.0023(8) 0.0086(8) 0.0040(8)
C37B 0.0248(10) 0.0298(11) 0.0314(10) -0.0054(8) 0.0060(8) 0.0068(8)
C38B 0.0327(12) 0.0331(12) 0.0523(14) 0.0054(10) 0.0039(11) 0.0083(10)
C39B 0.0512(17) 0.0413(14) 0.0550(16) 0.0069(12) 0.0001(13) 0.0193(12)
C40B 0.0404(15) 0.069(2) 0.0534(16) 0.0027(14) 0.0042(12) 0.0295(14)
C41B 0.0238(13) 0.087(2) 0.0682(19) 0.0072(17) 0.0108(12) 0.0144(13)
C42B 0.0276(12) 0.0546(16) 0.0512(15) 0.0067(12) 0.0126(11) 0.0046(11)
C43B 0.0225(10) 0.0273(11) 0.0414(12) -0.0072(9) 0.0042(9) 0.0050(8)
C44B 0.0636(19) 0.0473(16) 0.0531(16) -0.0133(13) -0.0129(14) 0.0313(14)
C45B 0.071(2) 0.056(2) 0.110(3) -0.0167(19) -0.034(2) 0.0385(18)
C46B 0.0453(19) 0.0485(19) 0.166(4) 0.001(2) 0.024(2) 0.0271(15)
C47B 0.098(3) 0.0408(17) 0.134(3) 0.0023(19) 0.083(3) 0.0252(18)
C48B 0.0693(19) 0.0322(13) 0.0633(17) -0.0026(12) 0.0356(15) 0.0143(12)
C1S 0.050(4) 0.100(4) 0.070(3) -0.016(3) -0.004(3) -0.014(3)
C2S 0.061(3) 0.078(3) 0.087(3) -0.019(3) -0.005(2) 0.006(2)
C3S 0.065(3) 0.121(5) 0.094(4) -0.018(4) 0.023(3) -0.016(3)
C4S 0.072(4) 0.251(9) 0.100(5) -0.024(5) 0.018(3) -0.041(5)
C5S 0.126(5) 0.250(9) 0.078(5) 0.000(6) 0.037(5) 0.058(6)
C1D 0.050(4) 0.100(4) 0.070(3) -0.016(3) -0.004(3) -0.014(3)
C2D 0.061(3) 0.078(3) 0.087(3) -0.019(3) -0.005(2) 0.006(2)
C3D 0.065(3) 0.121(5) 0.094(4) -0.018(4) 0.023(3) -0.016(3)
C4D 0.072(4) 0.251(9) 0.100(5) -0.024(5) 0.018(3) -0.041(5)
C5D 0.126(5) 0.250(9) 0.078(5) 0.000(6) 0.037(5) 0.058(6)
C6S 0.067(8) 0.101(3) 0.093(3) 0.018(2) 0.013(4) -0.008(4)
C7S 0.060(3) 0.076(3) 0.067(3) -0.011(2) 0.001(2) -0.013(2)
C8S 0.077(3) 0.084(5) 0.070(3) -0.015(3) 0.014(2) -0.001(3)
C9S 0.077(3) 0.071(3) 0.048(2) 0.002(2) 0.012(2) 0.002(2)
C10S 0.084(4) 0.084(4) 0.060(3) 0.001(2) 0.014(3) -0.020(3)
C6D 0.067(8) 0.101(3) 0.093(3) 0.018(2) 0.013(4) -0.008(4)
C7D 0.060(3) 0.076(3) 0.067(3) -0.011(2) 0.001(2) -0.013(2)
C8D 0.077(3) 0.084(5) 0.070(3) -0.015(3) 0.014(2) -0.001(3)
C9D 0.077(3) 0.071(3) 0.048(2) 0.002(2) 0.012(2) 0.002(2)
C10D 0.084(4) 0.084(4) 0.060(3) 0.001(2) 0.014(3) -0.020(3)
C11S 0.160(12) 0.139(10) 0.109(8) -0.021(7) 0.035(8) -0.082(8)
C12S 0.147(10) 0.193(13) 0.119(5) 0.012(7) 0.026(5) -0.001(8)
C13S 0.091(8) 0.146(8) 0.130(7) 0.008(5) -0.001(8) -0.011(10)
C14S 0.091(8) 0.146(8) 0.130(7) 0.008(5) -0.001(8) -0.011(10)
C15S 0.147(10) 0.193(13) 0.119(5) 0.012(7) 0.026(5) -0.001(8)

loop_
_atom_type_symbol
_atom_type_description
_atom_type_scat_dispersion_real
_atom_type_scat_dispersion_imag
_atom_type_scat_source
C C 0.0033 0.0016 'International Tables Vol C Tables 4.2.6.8 and 6.1.1.4'
H H 0.0000 0.0000 'International Tables Vol C Tables 4.2.6.8 and 6.1.1.4'
B B 0.0013 0.0007 'International Tables Vol C Tables 4.2.6.8 and 6.1.1.4'
N N 0.0061 0.0033 'International Tables Vol C Tables 4.2.6.8 and 6.1.1.4'
P P 0.1023 0.0942 'International Tables Vol C Tables 4.2.6.8 and 6.1.1.4'
Fe Fe 0.3463 0.8444 'International Tables Vol C Tables 4.2.6.8 and 6.1.1.4'

loop_
_geom_angle_atom_site_label_1
_geom_angle_atom_site_label_2
_geom_angle_atom_site_label_3
_geom_angle
N7A Fe1A C25A 171.38(8)
N7A Fe1A C1A 93.71(7)
C25A Fe1A C1A 83.44(8)
N7A Fe1A C13A 98.52(7)
C25A Fe1A C13A 89.52(7)
C1A Fe1A C13A 87.91(8)
N7A Fe1A P1A 88.68(5)
C25A Fe1A P1A 92.74(6)
C1A Fe1A P1A 169.71(6)
C13A Fe1A P1A 101.65(6)
N7A Fe1A H1A 88.3(9)
C25A Fe1A H1A 83.7(9)
C1A Fe1A H1A 91.1(8)
C13A Fe1A H1A 173.2(9)
P1A Fe1A H1A 78.9(8)
C37A P1A C36A 102.32(10)
C37A P1A Fe1A 115.78(8)
C36A P1A Fe1A 118.11(7)
C37A P1A H1PA 94.6(10)
C36A P1A H1PA 96.7(10)
Fe1A P1A H1PA 124.7(10)
C1A N1A C2A 109.83(15)
C1A N1A B1A 117.74(15)
C2A N1A B1A 131.99(15)
C1A N2A C3A 111.04(16)
C1A N2A C4A 125.47(16)
C3A N2A C4A 123.18(16)
C13A N3A C14A 110.80(15)
C13A N3A B1A 121.25(15)
C14A N3A B1A 127.94(15)
C13A N4A C15A 111.22(15)
C13A N4A C16A 125.56(15)
C15A N4A C16A 123.21(15)
C25A N5A C26A 110.57(15)
C25A N5A B1A 117.20(15)
C26A N5A B1A 129.80(15)
C25A N6A C27A 110.21(16)
C25A N6A C28A 126.43(16)
C27A N6A C28A 122.12(16)
N8A N7A Fe1A 175.30(17)
N3A B1A N5A 105.11(14)
N3A B1A N1A 107.08(14)
N5A B1A N1A 102.72(14)
N3A B1A C43A 109.51(15)
N5A B1A C43A 114.81(15)
N1A B1A C43A 116.70(15)
N1A C1A N2A 104.40(16)
N1A C1A Fe1A 122.76(13)
N2A C1A Fe1A 132.21(14)
C3A C2A N1A 108.28(17)
C3A C2A H2A 125.9
N1A C2A H2A 125.9
C2A C3A N2A 106.34(17)
C2A C3A H3A 126.8
N2A C3A H3A 126.8
C9A C4A C5A 122.3(2)
C9A C4A N2A 119.8(2)
C5A C4A N2A 117.9(2)
C4A C5A C6A 117.2(2)
C4A C5A C10A 121.1(2)
C6A C5A C10A 121.7(2)
C7A C6A C5A 121.8(3)
C7A C6A H6A 119.1
C5A C6A H6A 119.1
C8A C7A C6A 118.8(2)
C8A C7A C11A 120.7(3)
C6A C7A C11A 120.5(3)
C7A C8A C9A 122.0(3)
C7A C8A H8A 119.0
C9A C8A H8A 119.0
C4A C9A C8A 117.8(2)
C4A C9A C12A 121.0(2)
C8A C9A C12A 121.2(2)
C5A C10A H10A 109.5
C5A C10A H10B 109.5
H10A C10A H10B 109.5
C5A C10A H10C 109.5
H10A C10A H10C 109.5
H10B C10A H10C 109.5
C7A C11A H11A 109.5
C7A C11A H11B 109.5
H11A C11A H11B 109.5
C7A C11A H11C 109.5
H11A C11A H11C 109.5
H11B C11A H11C 109.5
C9A C12A H12A 109.5
C9A C12A H12B 109.5
H12A C12A H12B 109.5
C9A C12A H12C 109.5
H12A C12A H12C 109.5
H12B C12A H12C 109.5
N3A C13A N4A 103.99(15)
N3A C13A Fe1A 119.75(13)
N4A C13A Fe1A 136.26(13)
C15A C14A N3A 107.80(16)
C15A C14A H14A 126.1
N3A C14A H14A 126.1
C14A C15A N4A 106.19(17)
C14A C15A H15A 126.9
N4A C15A H15A 126.9
C17A C16A C21A 121.59(17)
C17A C16A N4A 119.21(17)
C21A C16A N4A 119.14(18)
C16A C17A C18A 118.26(19)
C16A C17A C22A 121.43(18)
C18A C17A C22A 120.3(2)
C19A C18A C17A 121.7(2)
C19A C18A H18A 119.2
C17A C18A H18A 119.2
C20A C19A C18A 118.26(19)
C20A C19A C23A 121.1(2)
C18A C19A C23A 120.6(2)
C19A C20A C21A 122.24(19)
C19A C20A H20A 118.9
C21A C20A H20A 118.9
C16A C21A C20A 117.82(19)
C16A C21A C24A 121.23(18)
C20A C21A C24A 120.88(19)
C17A C22A H22A 109.5
C17A C22A H22B 109.5
H22A C22A H22B 109.5
C17A C22A H22C 109.5
H22A C22A H22C 109.5
H22B C22A H22C 109.5
C19A C23A H23A 109.5
C19A C23A H23B 109.5
H23A C23A H23B 109.5
C19A C23A H23C 109.5
H23A C23A H23C 109.5
H23B C23A H23C 109.5
C21A C24A H24A 109.5
C21A C24A H24B 109.5
H24A C24A H24B 109.5
C21A C24A H24C 109.5
H24A C24A H24C 109.5
H24B C24A H24C 109.5
N5A C25A N6A 104.42(15)
N5A C25A Fe1A 123.66(13)
N6A C25A Fe1A 131.57(13)
C27A C26A N5A 107.93(17)
C27A C26A H26A 126.0
N5A C26A H26A 126.0
C26A C27A N6A 106.85(17)
C26A C27A H27A 126.6
N6A C27A H27A 126.6
C33A C28A C29A 121.59(19)
C33A C28A N6A 119.94(18)
C29A C28A N6A 118.46(19)
C30A C29A C28A 117.8(2)
C30A C29A C34A 119.7(2)
C28A C29A C34A 122.5(2)
C31A C30A C29A 122.4(2)
C31A C30A H30A 118.8
C29A C30A H30A 118.8
C30A C31A C32A 118.5(2)
C30A C31A C35A 121.2(3)
C32A C31A C35A 120.3(3)
C31A C32A C33A 121.4(2)
C31A C32A H32A 119.3
C33A C32A H32A 119.3
C28A C33A C32A 118.2(2)
C28A C33A C36A 120.30(18)
C32A C33A C36A 121.3(2)
C29A C34A H34A 109.5
C29A C34A H34B 109.5
H34A C34A H34B 109.5
C29A C34A H34C 109.5
H34A C34A H34C 109.5
H34B C34A H34C 109.5
C31A C35A H35A 109.5
C31A C35A H35B 109.5
H35A C35A H35B 109.5
C31A C35A H35C 109.5
H35A C35A H35C 109.5
H35B C35A H35C 109.5
C33A C36A P1A 110.60(14)
C33A C36A H36A 109.5
P1A C36A H36A 109.5
C33A C36A H36B 109.5
P1A C36A H36B 109.5
H36A C36A H36B 108.1
C38A C37A C42A 118.9(2)
C38A C37A P1A 120.77(19)
C42A C37A P1A 120.2(2)
C37A C38A C39A 120.5(3)
C37A C38A H38A 119.7
C39A C38A H38A 119.7
C40A C39A C38A 119.9(4)
C40A C39A H39A 120.0
C38A C39A H39A 120.0
C41A C40A C39A 120.1(3)
C41A C40A H40A 120.0
C39A C40A H40A 120.0
C40A C41A C42A 121.1(4)
C40A C41A H41A 119.5
C42A C41A H41A 119.5
C37A C42A C41A 119.4(4)
C37A C42A H42A 120.3
C41A C42A H42A 120.3
C44A C43A C48A 115.71(17)
C44A C43A B1A 124.79(16)
C48A C43A B1A 119.00(16)
C45A C44A C43A 122.37(18)
C45A C44A H44A 118.8
C43A C44A H44A 118.8
C46A C45A C44A 120.25(19)
C46A C45A H45A 119.9
C44A C45A H45A 119.9
C47A C46A C45A 118.80(18)
C47A C46A H46A 120.6
C45A C46A H46A 120.6
C46A C47A C48A 120.49(19)
C46A C47A H47A 119.8
C48A C47A H47A 119.8
C47A C48A C43A 122.31(19)
C47A C48A H48A 118.8
C43A C48A H48A 118.8
N7B Fe1B C25B 172.74(8)
N7B Fe1B C13B 93.14(8)
C25B Fe1B C13B 83.15(8)
N7B Fe1B C1B 96.41(8)
C25B Fe1B C1B 89.75(8)
C13B Fe1B C1B 88.45(8)
N7B Fe1B P1B 88.87(5)
C25B Fe1B P1B 93.57(6)
C13B Fe1B P1B 168.61(6)
C1B Fe1B P1B 102.48(6)
N7B Fe1B H1B 88.7(8)
C25B Fe1B H1B 84.9(8)
C13B Fe1B H1B 88.3(7)
C1B Fe1B H1B 174.1(8)
P1B Fe1B H1B 80.6(7)
C37B P1B C36B 104.44(9)
C37B P1B Fe1B 115.08(7)
C36B P1B Fe1B 117.75(7)
C37B P1B H1PB 95.0(10)
C36B P1B H1PB 96.6(10)
Fe1B P1B H1PB 123.9(10)
C1B N1B C2B 111.25(17)
C1B N1B B1B 120.73(16)
C2B N1B B1B 128.00(17)
C1B N2B C3B 111.05(17)
C1B N2B C4B 127.34(17)
C3B N2B C4B 121.34(17)
C13B N3B C14B 109.97(16)
C13B N3B B1B 117.44(15)
C14B N3B B1B 132.22(17)
C13B N4B C15B 110.76(17)
C13B N4B C16B 125.48(16)
C15B N4B C16B 123.73(17)
C25B N5B C26B 110.36(16)
C25B N5B B1B 117.79(16)
C26B N5B B1B 129.74(16)
C25B N6B C27B 110.43(16)
C25B N6B C28B 127.26(16)
C27B N6B C28B 121.40(16)
N8B N7B Fe1B 176.61(19)
N1B B1B N3B 106.89(16)
N1B B1B N5B 105.62(15)
N3B B1B N5B 103.07(16)
N1B B1B C43B 109.19(17)
N3B B1B C43B 116.65(17)
N5B B1B C43B 114.59(17)
N1B C1B N2B 103.70(16)
N1B C1B Fe1B 119.92(14)
N2B C1B Fe1B 136.36(14)
C3B C2B N1B 107.43(18)
C3B C2B H2B 126.3
N1B C2B H2B 126.3
C2B C3B N2B 106.57(19)
C2B C3B H3B 126.7
N2B C3B H3B 126.7
C5B C4B C9B 121.9(2)
C5B C4B N2B 119.99(18)
C9B C4B N2B 117.91(19)
C4B C5B C6B 117.9(2)
C4B C5B C10B 121.8(2)
C6B C5B C10B 120.2(2)
C7B C6B C5B 121.9(2)
C7B C6B H6B 119.0
C5B C6B H6B 119.0
C6B C7B C8B 118.6(2)
C6B C7B C11B 120.6(3)
C8B C7B C11B 120.9(3)
C7B C8B C9B 121.8(2)
C7B C8B H8B 119.1
C9B C8B H8B 119.1
C8B C9B C4B 117.8(2)
C8B C9B C12B 121.2(2)
C4B C9B C12B 121.0(2)
C5B C10B H10D 109.5
C5B C10B H10E 109.5
H10D C10B H10E 109.5
C5B C10B H10F 109.5
H10D C10B H10F 109.5
H10E C10B H10F 109.5
C7B C11B H11D 109.5
C7B C11B H11E 109.5
H11D C11B H11E 109.5
C7B C11B H11F 109.5
H11D C11B H11F 109.5
H11E C11B H11F 109.5
C9B C12B H12D 109.5
C9B C12B H12E 109.5
H12D C12B H12E 109.5
C9B C12B H12F 109.5
H12D C12B H12F 109.5
H12E C12B H12F 109.5
N3B C13B N4B 104.80(16)
N3B C13B Fe1B 122.88(14)
N4B C13B Fe1B 131.98(14)
C15B C14B N3B 108.10(18)
C15B C14B H14B 126.0
N3B C14B H14B 126.0
C14B C15B N4B 106.33(18)
C14B C15B H15B 126.8
N4B C15B H15B 126.8
C17B C16B C21B 121.8(2)
C17B C16B N4B 118.78(19)
C21B C16B N4B 119.45(19)
C16B C17B C18B 117.9(2)
C16B C17B C22B 121.0(2)
C18B C17B C22B 121.0(2)
C19B C18B C17B 121.7(2)
C19B C18B H18B 119.2
C17B C18B H18B 119.2
C20B C19B C18B 118.6(2)
C20B C19B C23B 121.2(3)
C18B C19B C23B 120.3(3)
C19B C20B C21B 121.9(2)
C19B C20B H20B 119.0
C21B C20B H20B 119.0
C20B C21B C16B 118.0(2)
C20B C21B C24B 120.6(2)
C16B C21B C24B 121.4(2)
C17B C22B H22D 109.5
C17B C22B H22E 109.5
H22D C22B H22E 109.5
C17B C22B H22F 109.5
H22D C22B H22F 109.5
H22E C22B H22F 109.5
C19B C23B H23D 109.5
C19B C23B H23E 109.5
H23D C23B H23E 109.5
C19B C23B H23F 109.5
H23D C23B H23F 109.5
H23E C23B H23F 109.5
C21B C24B H24D 109.5
C21B C24B H24E 109.5
H24D C24B H24E 109.5
C21B C24B H24F 109.5
H24D C24B H24F 109.5
H24E C24B H24F 109.5
N5B C25B N6B 104.29(16)
N5B C25B Fe1B 122.73(14)
N6B C25B Fe1B 132.72(14)
C27B C26B N5B 108.11(18)
C27B C26B H26B 125.9
N5B C26B H26B 125.9
C26B C27B N6B 106.77(18)
C26B C27B H27B 126.6
N6B C27B H27B 126.6
C33B C28B C29B 120.86(17)
C33B C28B N6B 120.32(17)
C29B C28B N6B 118.77(17)
C30B C29B C28B 118.22(18)
C30B C29B C34B 119.26(19)
C28B C29B C34B 122.49(18)
C31B C30B C29B 122.23(19)
C31B C30B H30B 118.9
C29B C30B H30B 118.9
C32B C31B C30B 118.06(18)
C32B C31B C35B 121.12(19)
C30B C31B C35B 120.8(2)
C31B C32B C33B 122.01(18)
C31B C32B H32B 119.0
C33B C32B H32B 119.0
C32B C33B C28B 118.55(18)
C32B C33B C36B 120.87(17)
C28B C33B C36B 120.55(17)
C29B C34B H34D 109.5
C29B C34B H34E 109.5
H34D C34B H34E 109.5
C29B C34B H34F 109.5
H34D C34B H34F 109.5
H34E C34B H34F 109.5
C31B C35B H35D 109.5
C31B C35B H35E 109.5
H35D C35B H35E 109.5
C31B C35B H35F 109.5
H35D C35B H35F 109.5
H35E C35B H35F 109.5
C33B C36B P1B 111.85(13)
C33B C36B H36C 109.2
P1B C36B H36C 109.2
C33B C36B H36D 109.2
P1B C36B H36D 109.2
H36C C36B H36D 107.9
C42B C37B C38B 118.5(2)
C42B C37B P1B 120.27(18)
C38B C37B P1B 121.07(17)
C37B C38B C39B 120.6(2)
C37B C38B H38B 119.7
C39B C38B H38B 119.7
C40B C39B C38B 120.2(3)
C40B C39B H39B 119.9
C38B C39B H39B 119.9
C41B C40B C39B 120.0(2)
C41B C40B H40B 120.0
C39B C40B H40B 120.0
C40B C41B C42B 120.3(3)
C40B C41B H41B 119.8
C42B C41B H41B 119.8
C37B C42B C41B 120.4(3)
C37B C42B H42B 119.8
C41B C42B H42B 119.8
C48B C43B C44B 115.6(2)
C48B C43B B1B 123.4(2)
C44B C43B B1B 120.5(2)
C45B C44B C43B 122.9(3)
C45B C44B H44B 118.5
C43B C44B H44B 118.5
C46B C45B C44B 119.7(3)
C46B C45B H45B 120.2
C44B C45B H45B 120.2
C47B C46B C45B 119.5(3)
C47B C46B H46B 120.3
C45B C46B H46B 120.3
C46B C47B C48B 121.2(3)
C46B C47B H47B 119.4
C48B C47B H47B 119.4
C43B C48B C47B 121.0(3)
C43B C48B H48B 119.5
C47B C48B H48B 119.5
C3S C2S C1S 111.6(6)
C3S C2S H2S1 109.3
C1S C2S H2S1 109.3
C3S C2S H2S2 109.3
C1S C2S H2S2 109.3
H2S1 C2S H2S2 108.0
C2S C3S C4S 114.0(6)
C2S C3S H3S1 108.8
C4S C3S H3S1 108.8
C2S C3S H3S2 108.8
C4S C3S H3S2 108.8
H3S1 C3S H3S2 107.7
C5S C4S C3S 111.6(6)
C5S C4S H4S1 109.3
C3S C4S H4S1 109.3
C5S C4S H4S2 109.3
C3S C4S H4S2 109.3
H4S1 C4S H4S2 108.0
C2D C1D H1D1 109.5
C2D C1D H1D2 109.5
H1D1 C1D H1D2 109.5
C2D C1D H1D3 109.5
H1D1 C1D H1D3 109.5
H1D2 C1D H1D3 109.5
C1D C2D C3D 115.4(16)
C1D C2D H2D1 108.4
C3D C2D H2D1 108.4
C1D C2D H2D2 108.4
C3D C2D H2D2 108.4
H2D1 C2D H2D2 107.5
C4D C3D C2D 102.9(12)
C4D C3D H3D1 111.2
C2D C3D H3D1 111.2
C4D C3D H3D2 111.2
C2D C3D H3D2 111.2
H3D1 C3D H3D2 109.1
C5D C4D C3D 110.0(16)
C5D C4D H4D1 109.7
C3D C4D H4D1 109.7
C5D C4D H4D2 109.7
C3D C4D H4D2 109.7
H4D1 C4D H4D2 108.2
C4D C5D H5D1 109.5
C4D C5D H5D2 109.5
H5D1 C5D H5D2 109.5
C4D C5D H5D3 109.5
H5D1 C5D H5D3 109.5
H5D2 C5D H5D3 109.5
C6S C7S C8S 111.7(10)
C6S C7S H7S1 109.3
C8S C7S H7S1 109.3
C6S C7S H7S2 109.3
C8S C7S H7S2 109.3
H7S1 C7S H7S2 107.9
C9S C8S C7S 115.5(7)
C9S C8S H8S1 108.4
C7S C8S H8S1 108.4
C9S C8S H8S2 108.4
C7S C8S H8S2 108.4
H8S1 C8S H8S2 107.5
C8S C9S C10S 113.3(6)
C8S C9S H9S1 108.9
C10S C9S H9S1 108.9
C8S C9S H9S2 108.9
C10S C9S H9S2 108.9
H9S1 C9S H9S2 107.7
C7D C6D H6D1 109.5
C7D C6D H6D2 109.5
H6D1 C6D H6D2 109.5
C7D C6D H6D3 109.5
H6D1 C6D H6D3 109.5
H6D2 C6D H6D3 109.5
C6D C7D C8D 113.3(17)
C6D C7D H7D1 108.9
C8D C7D H7D1 108.9
C6D C7D H7D2 108.9
C8D C7D H7D2 108.9
H7D1 C7D H7D2 107.7
C9D C8D C7D 113.8(12)
C9D C8D H8D1 108.8
C7D C8D H8D1 108.8
C9D C8D H8D2 108.8
C7D C8D H8D2 108.8
H8D1 C8D H8D2 107.7
C8D C9D C10D 111.6(11)
C8D C9D H9D1 109.3
C10D C9D H9D1 109.3
C8D C9D H9D2 109.3
C10D C9D H9D2 109.3
H9D1 C9D H9D2 108.0
C9D C10D H10J 109.5
C9D C10D H10K 109.5
H10J C10D H10K 109.5
C9D C10D H10L 109.5
H10J C10D H10L 109.5
H10K C10D H10L 109.5
C11S C12S C13S 115.5(15)
C11S C12S H12G 108.4
C13S C12S H12G 108.4
C11S C12S H12H 108.4
C13S C12S H12H 108.4
H12G C12S H12H 107.5
C14S C13S C12S 133.1(13)
C14S C13S H13A 103.9
C12S C13S H13A 103.9
C14S C13S H13B 103.9
C12S C13S H13B 103.9
H13A C13S H13B 105.4
C13S C14S C15S 124.1(14)
C13S C14S H14C 106.3
C15S C14S H14C 106.3
C13S C14S H14D 106.3
C15S C14S H14D 106.3
H14C C14S H14D 106.4

loop_
_geom_bond_atom_site_label_1
_geom_bond_atom_site_label_2
_geom_bond_distance
Fe1A N7A 1.8363(16)
Fe1A C25A 1.9406(18)
Fe1A C1A 1.9584(19)
Fe1A C13A 1.9723(18)
Fe1A P1A 2.1735(6)
Fe1A H1A 1.50(2)
P1A C37A 1.830(2)
P1A C36A 1.863(2)
P1A H1PA 1.34(2)
N1A C1A 1.368(2)
N1A C2A 1.390(2)
N1A B1A 1.570(2)
N2A C1A 1.373(2)
N2A C3A 1.387(3)
N2A C4A 1.441(2)
N3A C13A 1.363(2)
N3A C14A 1.385(2)
N3A B1A 1.556(2)
N4A C13A 1.374(2)
N4A C15A 1.389(2)
N4A C16A 1.440(2)
N5A C25A 1.363(2)
N5A C26A 1.388(2)
N5A B1A 1.565(3)
N6A C25A 1.381(2)
N6A C27A 1.396(2)
N6A C28A 1.433(2)
N7A N8A 1.105(2)
B1A C43A 1.612(3)
C2A C3A 1.339(3)
C2A H2A 0.9500
C3A H3A 0.9500
C4A C9A 1.383(3)
C4A C5A 1.391(3)
C5A C6A 1.397(3)
C5A C10A 1.499(4)
C6A C7A 1.380(4)
C6A H6A 0.9500
C7A C8A 1.370(4)
C7A C11A 1.516(3)
C8A C9A 1.391(3)
C8A H8A 0.9500
C9A C12A 1.499(4)
C10A H10A 0.9800
C10A H10B 0.9800
C10A H10C 0.9800
C11A H11A 0.9800
C11A H11B 0.9800
C11A H11C 0.9800
C12A H12A 0.9800
C12A H12B 0.9800
C12A H12C 0.9800
C14A C15A 1.346(3)
C14A H14A 0.9500
C15A H15A 0.9500
C16A C17A 1.392(3)
C16A C21A 1.393(3)
C17A C18A 1.392(3)
C17A C22A 1.509(3)
C18A C19A 1.389(3)
C18A H18A 0.9500
C19A C20A 1.381(3)
C19A C23A 1.513(3)
C20A C21A 1.393(3)
C20A H20A 0.9500
C21A C24A 1.505(3)
C22A H22A 0.9800
C22A H22B 0.9800
C22A H22C 0.9800
C23A H23A 0.9800
C23A H23B 0.9800
C23A H23C 0.9800
C24A H24A 0.9800
C24A H24B 0.9800
C24A H24C 0.9800
C26A C27A 1.336(3)
C26A H26A 0.9500
C27A H27A 0.9500
C28A C33A 1.390(3)
C28A C29A 1.402(3)
C29A C30A 1.387(3)
C29A C34A 1.503(3)
C30A C31A 1.378(4)
C30A H30A 0.9500
C31A C32A 1.393(4)
C31A C35A 1.519(3)
C32A C33A 1.396(3)
C32A H32A 0.9500
C33A C36A 1.496(3)
C34A H34A 0.9800
C34A H34B 0.9800
C34A H34C 0.9800
C35A H35A 0.9800
C35A H35B 0.9800
C35A H35C 0.9800
C36A H36A 0.9900
C36A H36B 0.9900
C37A C38A 1.378(4)
C37A C42A 1.391(4)
C38A C39A 1.395(3)
C38A H38A 0.9500
C39A C40A 1.375(6)
C39A H39A 0.9500
C40A C41A 1.347(6)
C40A H40A 0.9500
C41A C42A 1.401(5)
C41A H41A 0.9500
C42A H42A 0.9500
C43A C44A 1.400(3)
C43A C48A 1.401(3)
C44A C45A 1.392(3)
C44A H44A 0.9500
C45A C46A 1.386(3)
C45A H45A 0.9500
C46A C47A 1.381(3)
C46A H46A 0.9500
C47A C48A 1.390(3)
C47A H47A 0.9500
C48A H48A 0.9500
Fe1B N7B 1.8246(18)
Fe1B C25B 1.932(2)
Fe1B C13B 1.9619(19)
Fe1B C1B 1.976(2)
Fe1B P1B 2.1763(5)
Fe1B H1B 1.48(2)
P1B C37B 1.831(2)
P1B C36B 1.855(2)
P1B H1PB 1.31(2)
N1B C1B 1.361(2)
N1B C2B 1.384(3)
N1B B1B 1.552(3)
N2B C1B 1.374(2)
N2B C3B 1.390(3)
N2B C4B 1.438(3)
N3B C13B 1.366(2)
N3B C14B 1.389(2)
N3B B1B 1.564(3)
N4B C13B 1.371(2)
N4B C15B 1.392(3)
N4B C16B 1.436(3)
N5B C25B 1.369(2)
N5B C26B 1.386(3)
N5B B1B 1.566(3)
N6B C25B 1.379(2)
N6B C27B 1.395(3)
N6B C28B 1.437(2)
N7B N8B 1.110(2)
B1B C43B 1.612(3)
C2B C3B 1.340(3)
C2B H2B 0.9500
C3B H3B 0.9500
C4B C5B 1.388(3)
C4B C9B 1.397(3)
C5B C6B 1.394(3)
C5B C10B 1.511(3)
C6B C7B 1.382(4)
C6B H6B 0.9500
C7B C8B 1.386(4)
C7B C11B 1.514(4)
C8B C9B 1.393(3)
C8B H8B 0.9500
C9B C12B 1.503(3)
C10B H10D 0.9800
C10B H10E 0.9800
C10B H10F 0.9800
C11B H11D 0.9800
C11B H11E 0.9800
C11B H11F 0.9800
C12B H12D 0.9800
C12B H12E 0.9800
C12B H12F 0.9800
C14B C15B 1.345(3)
C14B H14B 0.9500
C15B H15B 0.9500
C16B C17B 1.392(3)
C16B C21B 1.392(3)
C17B C18B 1.394(3)
C17B C22B 1.501(3)
C18B C19B 1.387(4)
C18B H18B 0.9500
C19B C20B 1.379(4)
C19B C23B 1.523(4)
C20B C21B 1.391(3)
C20B H20B 0.9500
C21B C24B 1.498(3)
C22B H22D 0.9800
C22B H22E 0.9800
C22B H22F 0.9800
C23B H23D 0.9800
C23B H23E 0.9800
C23B H23F 0.9800
C24B H24D 0.9800
C24B H24E 0.9800
C24B H24F 0.9800
C26B C27B 1.336(3)
C26B H26B 0.9500
C27B H27B 0.9500
C28B C33B 1.395(3)
C28B C29B 1.402(3)
C29B C30B 1.389(3)
C29B C34B 1.511(3)
C30B C31B 1.387(3)
C30B H30B 0.9500
C31B C32B 1.384(3)
C31B C35B 1.506(3)
C32B C33B 1.392(3)
C32B H32B 0.9500
C33B C36B 1.498(3)
C34B H34D 0.9800
C34B H34E 0.9800
C34B H34F 0.9800
C35B H35D 0.9800
C35B H35E 0.9800
C35B H35F 0.9800
C36B H36C 0.9900
C36B H36D 0.9900
C37B C42B 1.387(3)
C37B C38B 1.390(3)
C38B C39B 1.393(3)
C38B H38B 0.9500
C39B C40B 1.371(4)
C39B H39B 0.9500
C40B C41B 1.368(4)
C40B H40B 0.9500
C41B C42B 1.398(4)
C41B H41B 0.9500
C42B H42B 0.9500
C43B C48B 1.388(3)
C43B C44B 1.388(3)
C44B C45B 1.385(4)
C44B H44B 0.9500
C45B C46B 1.359(6)
C45B H45B 0.9500
C46B C47B 1.349(6)
C46B H46B 0.9500
C47B C48B 1.396(4)
C47B H47B 0.9500
C48B H48B 0.9500
C1S C2S 1.523(9)
C1S H1S1 0.9800
C1S H1S2 0.9800
C1S H1S3 0.9800
C2S C3S 1.486(7)
C2S H2S1 0.9900
C2S H2S2 0.9900
C3S C4S 1.597(8)
C3S H3S1 0.9900
C3S H3S2 0.9900
C4S C5S 1.463(8)
C4S H4S1 0.9900
C4S H4S2 0.9900
C5S H5S1 0.9800
C5S H5S2 0.9800
C5S H5S3 0.9800
C1D C2D 1.486(15)
C1D H1D1 0.9800
C1D H1D2 0.9800
C1D H1D3 0.9800
C2D C3D 1.553(13)
C2D H2D1 0.9900
C2D H2D2 0.9900
C3D C4D 1.537(14)
C3D H3D1 0.9900
C3D H3D2 0.9900
C4D C5D 1.448(14)
C4D H4D1 0.9900
C4D H4D2 0.9900
C5D H5D1 0.9800
C5D H5D2 0.9800
C5D H5D3 0.9800
C6S C7S 1.500(14)
C6S H6S1 0.9800
C6S H6S2 0.9800
C6S H6S3 0.9800
C7S C8S 1.546(11)
C7S H7S1 0.9900
C7S H7S2 0.9900
C8S C9S 1.493(9)
C8S H8S1 0.9900
C8S H8S2 0.9900
C9S C10S 1.511(7)
C9S H9S1 0.9900
C9S H9S2 0.9900
C10S H10G 0.9800
C10S H10H 0.9800
C10S H10I 0.9800
C6D C7D 1.501(16)
C6D H6D1 0.9800
C6D H6D2 0.9800
C6D H6D3 0.9800
C7D C8D 1.505(14)
C7D H7D1 0.9900
C7D H7D2 0.9900
C8D C9D 1.492(13)
C8D H8D1 0.9900
C8D H8D2 0.9900
C9D C10D 1.550(11)
C9D H9D1 0.9900
C9D H9D2 0.9900
C10D H10J 0.9800
C10D H10K 0.9800
C10D H10L 0.9800
C11S C12S 1.447(15)
C11S H11G 0.9800
C11S H11H 0.9800
C11S H11I 0.9800
C12S C13S 1.505(14)
C12S H12G 0.9900
C12S H12H 0.9900
C13S C14S 1.328(9)
C13S H13A 0.9900
C13S H13B 0.9900
C14S C15S 1.501(15)
C14S H14C 0.9900
C14S H14D 0.9900
C15S H15C 0.9800
C15S H15D 0.9800
C15S H15E 0.9800

loop_
_geom_torsion_atom_site_label_1
_geom_torsion_atom_site_label_2
_geom_torsion_atom_site_label_3
_geom_torsion_atom_site_label_4
_geom_torsion
N7A Fe1A P1A C37A 33.59(10)
C25A Fe1A P1A C37A -137.90(10)
C1A Fe1A P1A C37A -70.0(3)
C13A Fe1A P1A C37A 132.02(10)
N7A Fe1A P1A C36A 155.37(9)
C25A Fe1A P1A C36A -16.12(10)
C1A Fe1A P1A C36A 51.8(3)
C13A Fe1A P1A C36A -106.20(9)
C25A Fe1A N7A N8A 55(2)
C1A Fe1A N7A N8A 126(2)
C13A Fe1A N7A N8A -146(2)
P1A Fe1A N7A N8A -44(2)
C13A N3A B1A N5A -54.8(2)
C14A N3A B1A N5A 123.68(18)
C13A N3A B1A N1A 54.0(2)
C14A N3A B1A N1A -127.56(18)
C13A N3A B1A C43A -178.61(15)
C14A N3A B1A C43A -0.2(2)
C25A N5A B1A N3A 59.64(19)
C26A N5A B1A N3A -139.94(18)
C25A N5A B1A N1A -52.25(19)
C26A N5A B1A N1A 108.2(2)
C25A N5A B1A C43A -179.98(15)
C26A N5A B1A C43A -19.6(3)
C1A N1A B1A N3A -50.4(2)
C2A N1A B1A N3A 138.09(19)
C1A N1A B1A N5A 60.06(19)
C2A N1A B1A N5A -111.5(2)
C1A N1A B1A C43A -173.42(16)
C2A N1A B1A C43A 15.0(3)
C2A N1A C1A N2A -3.4(2)
B1A N1A C1A N2A -176.78(15)
C2A N1A C1A Fe1A 168.43(14)
B1A N1A C1A Fe1A -4.9(2)
C3A N2A C1A N1A 2.4(2)
C4A N2A C1A N1A -171.39(19)
C3A N2A C1A Fe1A -168.38(16)
C4A N2A C1A Fe1A 17.8(3)
N7A Fe1A C1A N1A 144.64(16)
C25A Fe1A C1A N1A -43.53(16)
C13A Fe1A C1A N1A 46.23(16)
P1A Fe1A C1A N1A -112.2(3)
N7A Fe1A C1A N2A -46.01(19)
C25A Fe1A C1A N2A 125.8(2)
C13A Fe1A C1A N2A -144.43(19)
P1A Fe1A C1A N2A 57.1(4)
C1A N1A C2A C3A 3.3(2)
B1A N1A C2A C3A 175.41(19)
N1A C2A C3A N2A -1.7(2)
C1A N2A C3A C2A -0.4(2)
C4A N2A C3A C2A 173.5(2)
C1A N2A C4A C9A -89.5(3)
C3A N2A C4A C9A 97.5(3)
C1A N2A C4A C5A 91.3(3)
C3A N2A C4A C5A -81.8(3)
C9A C4A C5A C6A 1.9(3)
N2A C4A C5A C6A -178.83(19)
C9A C4A C5A C10A -179.9(2)
N2A C4A C5A C10A -0.6(3)
C4A C5A C6A C7A 1.0(4)
C10A C5A C6A C7A -177.2(2)
C5A C6A C7A C8A -3.0(4)
C5A C6A C7A C11A 175.5(3)
C6A C7A C8A C9A 2.1(4)
C11A C7A C8A C9A -176.4(3)
C5A C4A C9A C8A -2.7(3)
N2A C4A C9A C8A 178.0(2)
C5A C4A C9A C12A 177.3(2)
N2A C4A C9A C12A -1.9(3)
C7A C8A C9A C4A 0.7(4)
C7A C8A C9A C12A -179.4(3)
C14A N3A C13A N4A 0.8(2)
B1A N3A C13A N4A 179.51(15)
C14A N3A C13A Fe1A -178.97(12)
B1A N3A C13A Fe1A -0.3(2)
C15A N4A C13A N3A -0.4(2)
C16A N4A C13A N3A 178.46(17)
C15A N4A C13A Fe1A 179.27(16)
C16A N4A C13A Fe1A -1.8(3)
N7A Fe1A C13A N3A -136.24(14)
C25A Fe1A C13A N3A 40.65(15)
C1A Fe1A C13A N3A -42.81(15)
P1A Fe1A C13A N3A 133.35(13)
N7A Fe1A C13A N4A 44.1(2)
C25A Fe1A C13A N4A -139.0(2)
C1A Fe1A C13A N4A 137.5(2)
P1A Fe1A C13A N4A -46.3(2)
C13A N3A C14A C15A -0.9(2)
B1A N3A C14A C15A -179.48(17)
N3A C14A C15A N4A 0.6(2)
C13A N4A C15A C14A -0.1(2)
C16A N4A C15A C14A -179.01(18)
C13A N4A C16A C17A 99.9(2)
C15A N4A C16A C17A -81.3(2)
C13A N4A C16A C21A -82.8(2)
C15A N4A C16A C21A 96.0(2)
C21A C16A C17A C18A 3.9(3)
N4A C16A C17A C18A -178.87(18)
C21A C16A C17A C22A -175.6(2)
N4A C16A C17A C22A 1.6(3)
C16A C17A C18A C19A -0.6(3)
C22A C17A C18A C19A 178.9(2)
C17A C18A C19A C20A -1.6(3)
C17A C18A C19A C23A 178.7(2)
C18A C19A C20A C21A 0.7(3)
C23A C19A C20A C21A -179.7(2)
C17A C16A C21A C20A -4.7(3)
N4A C16A C21A C20A 178.02(18)
C17A C16A C21A C24A 172.4(2)
N4A C16A C21A C24A -4.8(3)
C19A C20A C21A C16A 2.4(3)
C19A C20A C21A C24A -174.7(2)
C26A N5A C25A N6A 0.4(2)
B1A N5A C25A N6A 164.43(15)
C26A N5A C25A Fe1A -173.50(13)
B1A N5A C25A Fe1A -9.5(2)
C27A N6A C25A N5A 0.4(2)
C28A N6A C25A N5A -166.99(18)
C27A N6A C25A Fe1A 173.66(15)
C28A N6A C25A Fe1A 6.2(3)
N7A Fe1A C25A N5A 122.9(5)
C1A Fe1A C25A N5A 51.86(16)
C13A Fe1A C25A N5A -36.09(16)
P1A Fe1A C25A N5A -137.73(15)
N7A Fe1A C25A N6A -49.1(6)
C1A Fe1A C25A N6A -120.23(19)
C13A Fe1A C25A N6A 151.81(18)
P1A Fe1A C25A N6A 50.17(18)
C25A N5A C26A C27A -1.1(2)
B1A N5A C26A C27A -162.56(18)
N5A C26A C27A N6A 1.3(2)
C25A N6A C27A C26A -1.1(2)
C28A N6A C27A C26A 166.93(18)
C25A N6A C28A C33A -70.6(3)
C27A N6A C28A C33A 123.4(2)
C25A N6A C28A C29A 109.5(2)
C27A N6A C28A C29A -56.5(3)
C33A C28A C29A C30A -2.2(3)
N6A C28A C29A C30A 177.67(19)
C33A C28A C29A C34A 174.9(2)
N6A C28A C29A C34A -5.2(3)
C28A C29A C30A C31A -0.6(3)
C34A C29A C30A C31A -177.8(2)
C29A C30A C31A C32A 2.6(4)
C29A C30A C31A C35A -178.3(2)
C30A C31A C32A C33A -2.0(3)
C35A C31A C32A C33A 179.0(2)
C29A C28A C33A C32A 2.8(3)
N6A C28A C33A C32A -177.07(18)
C29A C28A C33A C36A -173.18(19)
N6A C28A C33A C36A 6.9(3)
C31A C32A C33A C28A -0.7(3)
C31A C32A C33A C36A 175.3(2)
C28A C33A C36A P1A 73.2(2)
C32A C33A C36A P1A -102.7(2)
C37A P1A C36A C33A 73.06(17)
Fe1A P1A C36A C33A -55.35(16)
C36A P1A C37A C38A -81.9(2)
Fe1A P1A C37A C38A 47.9(2)
C36A P1A C37A C42A 101.1(2)
Fe1A P1A C37A C42A -129.06(18)
C42A C37A C38A C39A -2.1(4)
P1A C37A C38A C39A -179.1(2)
C37A C38A C39A C40A 1.5(4)
C38A C39A C40A C41A 0.2(5)
C39A C40A C41A C42A -1.2(5)
C38A C37A C42A C41A 1.0(4)
P1A C37A C42A C41A 178.1(2)
C40A C41A C42A C37A 0.6(5)
N3A B1A C43A C44A -98.1(2)
N5A B1A C43A C44A 143.97(18)
N1A B1A C43A C44A 23.7(3)
N3A B1A C43A C48A 73.4(2)
N5A B1A C43A C48A -44.5(2)
N1A B1A C43A C48A -164.77(16)
C48A C43A C44A C45A 2.8(3)
B1A C43A C44A C45A 174.56(18)
C43A C44A C45A C46A -1.3(3)
C44A C45A C46A C47A -1.1(3)
C45A C46A C47A C48A 1.9(3)
C46A C47A C48A C43A -0.3(3)
C44A C43A C48A C47A -2.0(3)
B1A C43A C48A C47A -174.30(18)
N7B Fe1B P1B C37B -35.47(10)
C25B Fe1B P1B C37B 137.68(10)
C13B Fe1B P1B C37B 64.9(3)
C1B Fe1B P1B C37B -131.78(10)
N7B Fe1B P1B C36B -159.36(9)
C25B Fe1B P1B C36B 13.80(9)
C13B Fe1B P1B C36B -59.0(3)
C1B Fe1B P1B C36B 104.33(9)
C25B Fe1B N7B N8B -60(3)
C13B Fe1B N7B N8B -119(3)
C1B Fe1B N7B N8B 152(3)
P1B Fe1B N7B N8B 50(3)
C1B N1B B1B N3B -56.2(2)
C2B N1B B1B N3B 125.6(2)
C1B N1B B1B N5B 53.1(2)
C2B N1B B1B N5B -125.2(2)
C1B N1B B1B C43B 176.79(16)
C2B N1B B1B C43B -1.5(3)
C13B N3B B1B N1B 53.1(2)
C14B N3B B1B N1B -134.6(2)
C13B N3B B1B N5B -58.0(2)
C14B N3B B1B N5B 114.4(2)
C13B N3B B1B C43B 175.55(17)
C14B N3B B1B C43B -12.1(3)
C25B N5B B1B N1B -59.8(2)
C26B N5B B1B N1B 138.5(2)
C25B N5B B1B N3B 52.2(2)
C26B N5B B1B N3B -109.5(2)
C25B N5B B1B C43B 179.97(17)
C26B N5B B1B C43B 18.3(3)
C2B N1B C1B N2B -0.4(2)
B1B N1B C1B N2B -178.96(16)
C2B N1B C1B Fe1B -179.14(14)
B1B N1B C1B Fe1B 2.3(2)
C3B N2B C1B N1B 0.5(2)
C4B N2B C1B N1B 174.47(18)
C3B N2B C1B Fe1B 178.89(17)
C4B N2B C1B Fe1B -7.2(3)
N7B Fe1B C1B N1B 133.86(15)
C25B Fe1B C1B N1B -42.28(15)
C13B Fe1B C1B N1B 40.87(15)
P1B Fe1B C1B N1B -135.88(14)
N7B Fe1B C1B N2B -44.3(2)
C25B Fe1B C1B N2B 139.6(2)
C13B Fe1B C1B N2B -137.3(2)
P1B Fe1B C1B N2B 46.0(2)
C1B N1B C2B C3B 0.2(2)
B1B N1B C2B C3B 178.58(19)
N1B C2B C3B N2B 0.1(2)
C1B N2B C3B C2B -0.4(2)
C4B N2B C3B C2B -174.79(19)
C1B N2B C4B C5B 93.4(3)
C3B N2B C4B C5B -93.2(2)
C1B N2B C4B C9B -91.3(2)
C3B N2B C4B C9B 82.1(2)
C9B C4B C5B C6B 2.2(3)
N2B C4B C5B C6B 177.3(2)
C9B C4B C5B C10B -175.3(2)
N2B C4B C5B C10B -0.2(3)
C4B C5B C6B C7B -0.5(4)
C10B C5B C6B C7B 177.0(2)
C5B C6B C7B C8B -0.9(4)
C5B C6B C7B C11B 179.6(3)
C6B C7B C8B C9B 0.7(4)
C11B C7B C8B C9B -179.8(3)
C7B C8B C9B C4B 0.9(3)
C7B C8B C9B C12B -177.9(2)
C5B C4B C9B C8B -2.4(3)
N2B C4B C9B C8B -177.61(19)
C5B C4B C9B C12B 176.4(2)
N2B C4B C9B C12B 1.2(3)
C14B N3B C13B N4B 1.9(2)
B1B N3B C13B N4B 175.88(16)
C14B N3B C13B Fe1B -172.12(14)
B1B N3B C13B Fe1B 1.9(2)
C15B N4B C13B N3B -1.3(2)
C16B N4B C13B N3B 176.89(18)
C15B N4B C13B Fe1B 171.99(16)
C16B N4B C13B Fe1B -9.9(3)
N7B Fe1B C13B N3B -140.01(16)
C25B Fe1B C13B N3B 46.26(16)
C1B Fe1B C13B N3B -43.68(16)
P1B Fe1B C13B N3B 120.1(3)
N7B Fe1B C13B N4B 47.8(2)
C25B Fe1B C13B N4B -126.0(2)
C1B Fe1B C13B N4B 144.1(2)
P1B Fe1B C13B N4B -52.2(4)
C13B N3B C14B C15B -1.9(2)
B1B N3B C14B C15B -174.7(2)
N3B C14B C15B N4B 1.0(2)
C13B N4B C15B C14B 0.1(2)
C16B N4B C15B C14B -178.06(19)
C13B N4B C16B C17B -96.1(2)
C15B N4B C16B C17B 81.8(3)
C13B N4B C16B C21B 85.2(3)
C15B N4B C16B C21B -96.8(2)
C21B C16B C17B C18B -2.8(3)
N4B C16B C17B C18B 178.62(19)
C21B C16B C17B C22B 178.6(2)
N4B C16B C17B C22B 0.0(3)
C16B C17B C18B C19B -0.4(3)
C22B C17B C18B C19B 178.2(2)
C17B C18B C19B C20B 2.3(4)
C17B C18B C19B C23B -176.6(3)
C18B C19B C20B C21B -1.2(4)
C23B C19B C20B C21B 177.8(3)
C19B C20B C21B C16B -1.8(4)
C19B C20B C21B C24B 177.9(2)
C17B C16B C21B C20B 3.9(3)
N4B C16B C21B C20B -177.54(19)
C17B C16B C21B C24B -175.9(2)
N4B C16B C21B C24B 2.7(3)
C26B N5B C25B N6B -0.1(2)
B1B N5B C25B N6B -165.17(16)
C26B N5B C25B Fe1B 174.76(14)
B1B N5B C25B Fe1B 9.7(2)
C27B N6B C25B N5B -1.0(2)
C28B N6B C25B N5B 168.08(17)
C27B N6B C25B Fe1B -175.11(16)
C28B N6B C25B Fe1B -6.0(3)
N7B Fe1B C25B N5B -112.0(6)
C13B Fe1B C25B N5B -52.38(16)
C1B Fe1B C25B N5B 36.09(16)
P1B Fe1B C25B N5B 138.58(15)
N7B Fe1B C25B N6B 61.2(7)
C13B Fe1B C25B N6B 120.81(19)
C1B Fe1B C25B N6B -150.72(19)
P1B Fe1B C25B N6B -48.23(19)
C25B N5B C26B C27B 1.2(2)
B1B N5B C26B C27B 164.0(2)
N5B C26B C27B N6B -1.8(2)
C25B N6B C27B C26B 1.8(2)
C28B N6B C27B C26B -168.08(18)
C25B N6B C28B C33B 68.2(3)
C27B N6B C28B C33B -123.8(2)
C25B N6B C28B C29B -114.3(2)
C27B N6B C28B C29B 53.7(3)
C33B C28B C29B C30B 1.9(3)
N6B C28B C29B C30B -175.61(17)
C33B C28B C29B C34B -176.26(19)
N6B C28B C29B C34B 6.3(3)
C28B C29B C30B C31B 0.2(3)
C34B C29B C30B C31B 178.45(19)
C29B C30B C31B C32B -2.3(3)
C29B C30B C31B C35B 176.5(2)
C30B C31B C32B C33B 2.4(3)
C35B C31B C32B C33B -176.49(19)
C31B C32B C33B C28B -0.3(3)
C31B C32B C33B C36B -178.29(18)
C29B C28B C33B C32B -1.8(3)
N6B C28B C33B C32B 175.60(17)
C29B C28B C33B C36B 176.13(17)
N6B C28B C33B C36B -6.4(3)
C32B C33B C36B P1B 105.03(18)
C28B C33B C36B P1B -72.9(2)
C37B P1B C36B C33B -72.51(15)
Fe1B P1B C36B C33B 56.55(15)
C36B P1B C37B C42B -105.40(19)
Fe1B P1B C37B C42B 123.94(18)
C36B P1B C37B C38B 80.0(2)
Fe1B P1B C37B C38B -50.7(2)
C42B C37B C38B C39B 1.1(4)
P1B C37B C38B C39B 175.8(2)
C37B C38B C39B C40B -1.1(4)
C38B C39B C40B C41B -0.2(4)
C39B C40B C41B C42B 1.4(5)
C38B C37B C42B C41B 0.1(4)
P1B C37B C42B C41B -174.7(2)
C40B C41B C42B C37B -1.3(4)
N1B B1B C43B C48B 91.4(3)
N3B B1B C43B C48B -29.9(3)
N5B B1B C43B C48B -150.4(2)
N1B B1B C43B C44B -79.7(3)
N3B B1B C43B C44B 159.0(2)
N5B B1B C43B C44B 38.5(3)
C48B C43B C44B C45B 3.1(4)
B1B C43B C44B C45B 174.9(3)
C43B C44B C45B C46B -0.9(6)
C44B C45B C46B C47B -1.2(6)
C45B C46B C47B C48B 0.8(6)
C44B C43B C48B C47B -3.4(4)
B1B C43B C48B C47B -174.9(3)
C46B C47B C48B C43B 1.6(5)
C1S C2S C3S C4S -163.7(5)
C2S C3S C4S C5S -82.7(9)
C1D C2D C3D C4D -155.8(16)
C2D C3D C4D C5D -167.2(18)
C6S C7S C8S C9S 60(2)
C7S C8S C9S C10S 55.8(9)
C6D C7D C8D C9D -70(4)
C7D C8D C9D C10D -65.2(17)
C11S C12S C13S C14S 2(5)
C12S C13S C14S C15S 146(5)
